data_1547468
loop_
_publ_author_name
'Zou, Xuejuan'
'Jin, Shan'
'Du, Wenjun'
'Li, Yangfeng'
'Wang, Shuxin'
'li, peng'
'Zhu, Manzhou'

_publ_section_title
;
 Multi-Ligand-Directed Synthesis of Chiral Silver Nanoclusters
;
_journal_name_full Nanoscale
_journal_paper_doi 10.1039/C7NR06338E
_journal_year 2017
_chemical_formula_moiety 'C164 H232 Ag51 Br6 P8 S16, 3(F6 Sb)'
_chemical_formula_sum 'C164 H232 Ag51 Br6 F18 P8 S16 Sb3'
_chemical_formula_weight 9652.28
_space_group_crystal_system monoclinic
_space_group_IT_number 15
_space_group_name_Hall '-C 2yc'
_space_group_name_H-M_alt 'C 1 2/c 1'
_symmetry_space_group_name_Hall '-C 2yc'
_symmetry_space_group_name_H-M 'C 1 2/c 1'
_atom_sites_solution_hydrogens geom
_audit_creation_date 2017-07-24
_audit_creation_method
;
Olex2 1.2
(compiled 2017.03.28 svn.r3405 for OlexSys, GUI svn.r5337)
;
_cell_angle_alpha 90
_cell_angle_beta 95.223(2)
_cell_angle_gamma 90
_cell_formula_units_Z 4
_cell_length_a 34.3699(8)
_cell_length_b 36.2763(9)
_cell_length_c 26.3392(6)
_cell_measurement_reflns_used 9466
_cell_measurement_temperature 150(2)
_cell_measurement_theta_max 28.46
_cell_measurement_theta_min 2.53
_cell_volume 32703.7(13)
_computing_cell_refinement 'SAINT V8.35A (?, 2016)'
_computing_data_reduction 'SAINT V8.35A (?, 2016)'
_computing_molecular_graphics 'Olex2 (Dolomanov et al., 2009)'
_computing_publication_material 'Olex2 (Dolomanov et al., 2009)'
_computing_structure_refinement 'ShelXL (Sheldrick, 2015)'
_computing_structure_solution 'SHELXT 2014/5 (Sheldrick, 2014)'
_diffrn_ambient_temperature 150
_diffrn_measured_fraction_theta_full 1.000
_diffrn_measured_fraction_theta_max 0.997
_diffrn_measurement_device_type 'Bruker APEX-II CCD'
_diffrn_measurement_method '\f and \w scans'
_diffrn_radiation_type MoK\a
_diffrn_radiation_wavelength 0.71073
_diffrn_reflns_av_R_equivalents 0.0761
_diffrn_reflns_av_unetI/netI 0.0657
_diffrn_reflns_Laue_measured_fraction_full 1.000
_diffrn_reflns_Laue_measured_fraction_max 0.997
_diffrn_reflns_limit_h_max 44
_diffrn_reflns_limit_h_min -43
_diffrn_reflns_limit_k_max 47
_diffrn_reflns_limit_k_min -47
_diffrn_reflns_limit_l_max 34
_diffrn_reflns_limit_l_min -32
_diffrn_reflns_number 190096
_diffrn_reflns_point_group_measured_fraction_full 1.000
_diffrn_reflns_point_group_measured_fraction_max 0.997
_diffrn_reflns_theta_full 25.242
_diffrn_reflns_theta_max 27.512
_diffrn_reflns_theta_min 0.818
_diffrn_standards_number 0
_exptl_absorpt_coefficient_mu 4.126
_exptl_absorpt_correction_T_max 0.7457
_exptl_absorpt_correction_T_min 0.6052
_exptl_absorpt_correction_type multi-scan
_exptl_absorpt_process_details
;
SADABS-2014/5 (Bruker,2014/5) was used for absorption correction.
wR2(int) was 0.1011 before and 0.0625 after correction.
The Ratio of minimum to maximum transmission is 0.8116.
The \l/2 correction factor is 0.00150.
;
_exptl_crystal_colour black
_exptl_crystal_density_diffrn 1.960
_exptl_crystal_description block
_exptl_crystal_F_000 18056
_refine_diff_density_max 4.077
_refine_diff_density_min -4.904
_refine_diff_density_rms 0.446
_refine_ls_extinction_coef 0.000060(4)
_refine_ls_extinction_expression Fc^*^=kFc[1+0.001xFc^2^\l^3^/sin(2\q)]^-1/4^
_refine_ls_extinction_method 'SHELXL-2016/4 (Sheldrick 2016)'
_refine_ls_goodness_of_fit_ref 1.045
_refine_ls_hydrogen_treatment constr
_refine_ls_matrix_type full
_refine_ls_number_parameters 1172
_refine_ls_number_reflns 37525
_refine_ls_number_restraints 1524
_refine_ls_restrained_S_all 1.032
_refine_ls_R_factor_all 0.0996
_refine_ls_R_factor_gt 0.0657
_refine_ls_shift/su_max 0.003
_refine_ls_shift/su_mean 0.000
_refine_ls_structure_factor_coef Fsqd
_refine_ls_weighting_details 'w=1/[\s^2^(Fo^2^)+(0.1281P)^2^+490.4971P] where P=(Fo^2^+2Fc^2^)/3'
_refine_ls_weighting_scheme calc
_refine_ls_wR_factor_gt 0.1951
_refine_ls_wR_factor_ref 0.2216
_reflns_Friedel_coverage 0.000
_reflns_number_gt 25086
_reflns_number_total 37525
_reflns_threshold_expression 'I > 2\s(I)'
_cod_data_source_file c7nr06338e3.cif
_cod_data_source_block 20161103b_0m_sq
_cod_depositor_comments
;
 Removing the "&#x00EF;&#x00BF;&#x00BD;&#x00EF;&#x00BF;&#x00BD;" string
 from the beginning and end of some data values.

 Antanas Vaitkus,
 2018-08-09
;
_cod_database_code 1547468
_shelx_shelxl_version_number 2016/4
_shelx_space_group_comment
;
The symmetry employed for this shelxl refinement is uniquely defined
by the following loop, which should always be used as a source of
symmetry information in preference to the above space-group names.
They are only intended as comments.
;
_olex2_refinement_description
;
1. Fixed Uiso
 At 1.2 times of:
  All C(H) groups, All C(H,H) groups
 At 1.5 times of:
  All C(H,H,H) groups
2. Uiso/Uaniso restraints and constraints
F019 \\sim F01B \\sim F01C \\sim F01E \\sim F01H \\sim F01J \\sim F03G \\sim
F03H \\sim F03M \\sim F03N \\sim F28 \\sim F37: within 3.8A with sigma of 0.01
and sigma for terminal atoms of 0.02
C01D \\sim C01N \\sim C02O \\sim C023 \\sim C02I \\sim C02K \\sim C01F \\sim
C01G \\sim C01K \\sim C01T \\sim C02A \\sim C01W \\sim C01L \\sim C01I \\sim
C01P \\sim C020 \\sim C02Q \\sim C02F \\sim C01S \\sim C01M \\sim C01O \\sim
C01Q \\sim C02H \\sim C02S \\sim C022 \\sim C02L \\sim C029 \\sim C01R \\sim
C01U \\sim C01V \\sim C01Y \\sim C01Z \\sim C021 \\sim C024 \\sim C025 \\sim
C026 \\sim C027 \\sim C028 \\sim C039 \\sim C03R \\sim C33 \\sim C03L \\sim
C03F \\sim C02B \\sim C02C \\sim C02D \\sim C02E \\sim C02P \\sim C034 \\sim
C033 \\sim C03D \\sim C02W \\sim C02G \\sim C02J \\sim C02M \\sim C02N \\sim
C02R \\sim C035 \\sim C38 \\sim C03O \\sim C03I \\sim C02Z \\sim C02T \\sim
C02U \\sim C02V \\sim C02X \\sim C02Y \\sim C030 \\sim C031 \\sim C032 \\sim
C036 \\sim C037 \\sim C038 \\sim C03A \\sim C03B \\sim C03C \\sim C03E \\sim
C03J \\sim C03K \\sim C03P \\sim C03S \\sim C30: within 3.8A with sigma of 0.01
and sigma for terminal atoms of 0.02
3. Others
 Fixed Sof: Sb0W(0.5) F03G(0.5) F03H(0.5) F03M(0.5) F03N(0.5) F28(0.5) F37(0.5)
4.a Secondary CH2 refined with riding coordinates:
 C01F(H01A,H01B), C01M(H01C,H01D)
4.b Aromatic/amide H refined with riding coordinates:
 C01N(H01N), C02O(H02O), C023(H023), C02I(H02I), C02K(H02K), C01K(H01K),
 C01T(H01T), C02A(H02A), C01W(H01W), C01L(H01L), C01P(H01P), C020(H020),
 C02Q(H02Q), C02F(H02F), C01S(H01S), C02H(H02H), C02S(H02S), C022(H022),
 C02L(H02L), C029(H029), C024(H024), C039(H039), C03R(H03R), C33(H33),
 C03L(H03L), C03F(H03F), C02B(H02M), C02P(H02P), C034(H034), C033(H033),
 C03D(H03D), C02W(H02W), C035(H035), C38(H38), C03O(H03O), C03I(H03I),
 C02Z(H02), C02X(H3AA), C030(H030), C038(H038)
4.c Fitted hexagon refined as free rotating group:
 C01D(C01N,C02O,C023,C02I,C02K), C01G(C01K,C01T,C02A,C01W,C01L), C01I(C01P,
 C020,C02Q,C02F,C01S), C01Q(C02H,C02S,C022,C02L,C029), C028(C039,C03R,C33,C03L,
 C03F), C02E(C02P,C034,C033,C03D,C02W), C02R(C035,C38,C03O,C03I,C02Z)
4.d Idealised Me refined as rotating group:
 C01O(H01E,H01F,H01G), C01R(H01H,H01I,H01J), C025(H02B,H02C,H02D), C027(H02E,
 H02G,H02J), C02G(H02N,H02R,H02T), C02J(H02U,H02V,H02X), C02M(H02Y,H,HA),
 C02N(H02Z,HB,HC), C02T(H0AA,HD,HE), C02U(H1AA,HF,HG), C02V(H2AA,HH,HI),
 C02Y(H4AA,HJ,HK), C031(H03A,H03B,H03C), C032(H03E,H03G,H03H), C036(H03J,H03K,
 H03M), C03A(H03N,H03P,H03Q), C03B(H03S,H03T,H03U), C03C(H03V,H03W,H03X),
 C03E(H03Y,HL,HM), C03J(H03Z,HN,HO), C03K(H03,HP,HQ), C03P(H5AA,HR,HS),
 C03S(H6AA,HT,HU), C30(H30A,H30B,H30C)
;
_olex2_submission_special_instructions 'No special instructions were received'

loop_
_space_group_symop_operation_xyz
'x, y, z'
'-x, y, -z+1/2'
'x+1/2, y+1/2, z'
'-x+1/2, y+1/2, -z+1/2'
'-x, -y, -z'
'x, -y, z-1/2'
'-x+1/2, -y+1/2, -z'
'x+1/2, -y+1/2, z-1/2'

loop_
_atom_site_label
_atom_site_type_symbol
_atom_site_fract_x
_atom_site_fract_y
_atom_site_fract_z
_atom_site_U_iso_or_equiv
_atom_site_adp_type
_atom_site_occupancy
_atom_site_site_symmetry_order
_atom_site_calc_flag
_atom_site_refinement_flags_posn
_atom_site_refinement_flags_adp
_atom_site_refinement_flags_occupancy
Ag01 Ag 0.55621(2) 0.30223(2) 0.29734(2) 0.01312(14) Uani 1 1 d . . .
Ag02 Ag 0.500000 0.35137(3) 0.250000 0.0210(2) Uani 1 2 d S T P
Ag03 Ag 0.52232(2) 0.27957(2) 0.20221(3) 0.02113(17) Uani 1 1 d . . .
Ag04 Ag 0.56880(2) 0.37688(2) 0.30364(3) 0.02352(17) Uani 1 1 d . . .
Ag05 Ag 0.50863(2) 0.33782(2) 0.36246(3) 0.02347(17) Uani 1 1 d . . .
Ag06 Ag 0.42242(2) 0.33983(2) 0.28844(3) 0.02296(17) Uani 1 1 d . . .
Ag07 Ag 0.53095(2) 0.26300(2) 0.38484(3) 0.02543(18) Uani 1 1 d . . .
Ag08 Ag 0.58967(2) 0.32283(2) 0.39548(3) 0.02574(18) Uani 1 1 d . . .
Ag09 Ag 0.66474(2) 0.42850(2) 0.34301(3) 0.02799(19) Uani 1 1 d . . .
Ag0A Ag 0.61750(2) 0.41085(2) 0.43472(3) 0.02814(19) Uani 1 1 d . . .
Ag0B Ag 0.53805(3) 0.22763(2) 0.28142(3) 0.02596(18) Uani 1 1 d . . .
Ag0C Ag 0.63390(2) 0.32492(2) 0.29754(3) 0.02663(18) Uani 1 1 d . . .
Ag0D Ag 0.60277(2) 0.26245(2) 0.23636(3) 0.02616(18) Uani 1 1 d . . .
Ag0E Ag 0.50664(3) 0.41738(2) 0.38585(3) 0.0298(2) Uani 1 1 d . . .
Ag0F Ag 0.39295(3) 0.25118(2) 0.14950(3) 0.02861(19) Uani 1 1 d . . .
Ag0G Ag 0.33872(3) 0.35970(3) 0.30312(3) 0.0332(2) Uani 1 1 d . . .
Ag0H Ag 0.40284(3) 0.42276(3) 0.28564(3) 0.0319(2) Uani 1 1 d . . .
Ag0I Ag 0.40396(3) 0.28687(3) 0.37715(3) 0.0335(2) Uani 1 1 d . . .
Ag0J Ag 0.29134(3) 0.27027(3) 0.32679(3) 0.0373(2) Uani 1 1 d . . .
Ag0K Ag 0.500000 0.43674(4) 0.250000 0.0406(3) Uani 1 2 d S T P
Ag0L Ag 0.29292(3) 0.22255(3) 0.22903(4) 0.0417(2) Uani 1 1 d . . .
Sb0M Sb 0.21997(3) 0.45255(3) 0.44054(4) 0.0528(3) Uani 1 1 d . . .
Ag0N Ag 0.45158(3) 0.20524(3) 0.32790(4) 0.0399(2) Uani 1 1 d . . .
Ag0O Ag 0.38796(3) 0.17489(3) 0.21669(4) 0.0495(3) Uani 1 1 d . . .
Ag0P Ag 0.43748(3) 0.36300(3) 0.38369(4) 0.0443(2) Uani 1 1 d . . .
Ag0Q Ag 0.58060(3) 0.44298(3) 0.33556(4) 0.0437(2) Uani 1 1 d . . .
Ag0R Ag 0.64816(4) 0.21862(3) 0.18876(5) 0.0528(3) Uani 1 1 d . . .
Ag0S Ag 0.500000 0.14638(5) 0.250000 0.0618(5) Uani 1 2 d S T P
Br0T Br 0.59448(4) 0.26124(4) 0.45589(4) 0.0380(3) Uani 1 1 d . . .
Br0U Br 0.70172(4) 0.30120(4) 0.26948(5) 0.0392(3) Uani 1 1 d . . .
Br0V Br 0.54069(4) 0.18058(3) 0.35567(5) 0.0384(3) Uani 1 1 d . . .
Sb0W Sb 0.53769(7) 0.36411(6) 0.69812(8) 0.0546(5) Uani 0.5 1 d . . .
S00X S 0.55243(8) 0.37849(7) 0.43697(9) 0.0229(5) Uani 1 1 d . . .
P00Y P 0.65123(8) 0.45659(8) 0.48788(10) 0.0228(5) Uani 1 1 d . . .
S00Z S 0.33513(8) 0.41603(8) 0.25366(9) 0.0248(5) Uani 1 1 d . . .
S010 S 0.65256(8) 0.36207(7) 0.37987(9) 0.0236(5) Uani 1 1 d . . .
P011 P 0.68883(9) 0.48272(8) 0.39156(10) 0.0267(6) Uani 1 1 d . . .
S012 S 0.33875(8) 0.31347(8) 0.36956(10) 0.0283(6) Uani 1 1 d . . .
S013 S 0.46355(9) 0.44897(8) 0.32290(11) 0.0316(6) Uani 1 1 d . . .
S014 S 0.46017(9) 0.24809(8) 0.40026(11) 0.0305(6) Uani 1 1 d . . .
S015 S 0.33934(9) 0.20814(9) 0.16475(11) 0.0342(7) Uani 1 1 d . . .
P016 P 0.22588(10) 0.20669(10) 0.23619(12) 0.0388(8) Uani 1 1 d . . .
P017 P 0.22984(10) 0.24432(10) 0.33985(12) 0.0360(7) Uani 1 1 d . . .
S018 S 0.43610(10) 0.14912(9) 0.27843(13) 0.0399(7) Uani 1 1 d . . .
F019 F 0.2337(3) 0.4865(3) 0.3912(4) 0.085(3) Uani 1 1 d . U .
F01B F 0.2729(3) 0.4468(3) 0.4643(5) 0.091(3) Uani 1 1 d . U .
F01C F 0.2237(3) 0.4156(3) 0.3938(4) 0.087(3) Uani 1 1 d . U .
C01D C 0.6703(2) 0.4428(2) 0.5521(2) 0.0356(18) Uani 1 1 d . U .
C01N C 0.7098(2) 0.4439(3) 0.5687(3) 0.041(2) Uani 1 1 d G U .
H01N H 0.727784 0.451910 0.546689 0.049 Uiso 1 1 calc R . .
C02O C 0.72251(18) 0.4332(3) 0.6181(3) 0.048(2) Uani 1 1 d G U .
H02O H 0.748969 0.433998 0.629154 0.057 Uiso 1 1 calc R . .
C023 C 0.6956(2) 0.4213(3) 0.6509(2) 0.045(2) Uani 1 1 d G U .
H023 H 0.704142 0.414138 0.683969 0.054 Uiso 1 1 calc R . .
C02I C 0.6561(2) 0.4202(3) 0.6343(3) 0.046(2) Uani 1 1 d G U .
H02I H 0.638128 0.412189 0.656319 0.055 Uiso 1 1 calc R . .
C02K C 0.64340(18) 0.4309(3) 0.5849(3) 0.0421(19) Uani 1 1 d G U .
H02K H 0.616942 0.430101 0.573854 0.051 Uiso 1 1 calc R . .
F01E F 0.1671(3) 0.4605(4) 0.4203(5) 0.098(3) Uani 1 1 d . U .
C01F C 0.6946(4) 0.4753(4) 0.4605(4) 0.0349(17) Uani 1 1 d . U .
H01A H 0.701369 0.498653 0.476970 0.042 Uiso 1 1 calc R . .
H01B H 0.716248 0.458572 0.468397 0.042 Uiso 1 1 calc R . .
C01G C 0.6568(2) 0.52360(19) 0.3838(3) 0.0357(16) Uani 1 1 d . U .
C01K C 0.6301(2) 0.52477(19) 0.3409(3) 0.036(2) Uani 1 1 d G U .
H01K H 0.630410 0.506521 0.316135 0.043 Uiso 1 1 calc R . .
C01T C 0.6030(2) 0.5532(2) 0.3350(3) 0.041(2) Uani 1 1 d G U .
H01T H 0.585137 0.554007 0.306313 0.050 Uiso 1 1 calc R . .
C02A C 0.6026(2) 0.58050(19) 0.3720(3) 0.041(2) Uani 1 1 d G U .
H02A H 0.584447 0.599539 0.368077 0.049 Uiso 1 1 calc R . .
C01W C 0.6293(2) 0.57933(19) 0.4149(3) 0.0388(16) Uani 1 1 d G U .
H01W H 0.629032 0.597585 0.439664 0.047 Uiso 1 1 calc R . .
C01L C 0.6564(2) 0.5509(2) 0.4208(2) 0.0369(15) Uani 1 1 d G U .
H01L H 0.674306 0.550100 0.449486 0.044 Uiso 1 1 calc R . .
F01H F 0.2063(4) 0.4188(4) 0.4894(5) 0.098(3) Uani 1 1 d . U .
C01I C 0.6203(2) 0.49639(18) 0.4997(3) 0.0344(16) Uani 1 1 d . U .
C01P C 0.63291(18) 0.5231(2) 0.5353(3) 0.0367(16) Uani 1 1 d G U .
H01P H 0.657172 0.520802 0.553764 0.044 Uiso 1 1 calc R . .
C020 C 0.6093(2) 0.55324(19) 0.5433(3) 0.0380(18) Uani 1 1 d G U .
H020 H 0.617693 0.571108 0.567130 0.046 Uiso 1 1 calc R . .
C02Q C 0.5730(2) 0.55667(19) 0.5157(3) 0.0399(19) Uani 1 1 d G U .
H02Q H 0.557174 0.576835 0.521066 0.048 Uiso 1 1 calc R . .
C02F C 0.56039(18) 0.5300(2) 0.4801(3) 0.0408(19) Uani 1 1 d G U .
H02F H 0.536133 0.532257 0.461635 0.049 Uiso 1 1 calc R . .
C01S C 0.5840(2) 0.49982(19) 0.4721(3) 0.0371(18) Uani 1 1 d G U .
H01S H 0.575612 0.481950 0.448268 0.045 Uiso 1 1 calc R . .
F01J F 0.2195(4) 0.4918(4) 0.4872(5) 0.103(3) Uani 1 1 d . U .
C01M C 0.1988(6) 0.2356(5) 0.2786(6) 0.067(2) Uani 1 1 d . U .
H01C H 0.174887 0.223277 0.285636 0.081 Uiso 1 1 calc R . .
H01D H 0.191977 0.258879 0.261938 0.081 Uiso 1 1 calc R . .
C01O C 0.3219(4) 0.4517(4) 0.3441(4) 0.041(3) Uani 1 1 d . U .
H01E H 0.320125 0.427861 0.359529 0.061 Uiso 1 1 calc GR . .
H01F H 0.306762 0.469118 0.361433 0.061 Uiso 1 1 calc GR . .
H01G H 0.348694 0.459465 0.346503 0.061 Uiso 1 1 calc GR . .
C01Q C 0.73778(19) 0.4979(2) 0.3803(3) 0.0422(18) Uani 1 1 d . U .
C02H C 0.7522(2) 0.5324(2) 0.3950(4) 0.0463(19) Uani 1 1 d G U .
H02H H 0.736337 0.549163 0.410214 0.056 Uiso 1 1 calc R . .
C02S C 0.7903(3) 0.5420(2) 0.3870(4) 0.053(2) Uani 1 1 d G U .
H02S H 0.799968 0.565128 0.396848 0.064 Uiso 1 1 calc R . .
C022 C 0.8140(2) 0.5170(3) 0.3643(4) 0.053(2) Uani 1 1 d G U .
H022 H 0.839534 0.523411 0.358961 0.063 Uiso 1 1 calc R . .
C02L C 0.7996(2) 0.4825(2) 0.3496(4) 0.054(2) Uani 1 1 d G U .
H02L H 0.815471 0.465730 0.334440 0.065 Uiso 1 1 calc R . .
C029 C 0.7615(3) 0.4729(2) 0.3576(4) 0.048(2) Uani 1 1 d G U .
H029 H 0.751840 0.449764 0.347806 0.058 Uiso 1 1 calc R . .
C01R C 0.2629(4) 0.4350(4) 0.2824(5) 0.046(3) Uani 1 1 d . U .
H01H H 0.253684 0.433731 0.246897 0.069 Uiso 1 1 calc GR . .
H01I H 0.246601 0.451491 0.299529 0.069 Uiso 1 1 calc GR . .
H01J H 0.261996 0.410900 0.297251 0.069 Uiso 1 1 calc GR . .
C01U C 0.4608(4) 0.4998(3) 0.3323(4) 0.031(2) Uani 1 1 d . U .
C01V C 0.3061(3) 0.4496(3) 0.2880(4) 0.033(2) Uani 1 1 d . U .
C01Y C 0.6983(4) 0.3450(4) 0.4179(5) 0.039(3) Uani 1 1 d . U .
C01Z C 0.5397(3) 0.3703(3) 0.5037(4) 0.032(2) Uani 1 1 d . U .
C021 C 0.2154(6) 0.1605(5) 0.2547(6) 0.065(2) Uani 1 1 d . U .
C024 C 0.2449(6) 0.1381(5) 0.2703(6) 0.066(2) Uani 1 1 d . U .
H024 H 0.270538 0.146182 0.270270 0.079 Uiso 1 1 calc R . .
C025 C 0.5772(4) 0.3530(4) 0.5313(4) 0.039(3) Uani 1 1 d . U .
H02B H 0.585806 0.332957 0.511210 0.058 Uiso 1 1 calc GR . .
H02C H 0.571642 0.343930 0.564074 0.058 Uiso 1 1 calc GR . .
H02D H 0.597363 0.371327 0.535480 0.058 Uiso 1 1 calc GR . .
C026 C 0.3220(5) 0.3278(4) 0.4317(5) 0.048(3) Uani 1 1 d . U .
C027 C 0.5309(4) 0.4066(4) 0.5265(5) 0.045(3) Uani 1 1 d . U .
H02E H 0.553647 0.421968 0.527786 0.067 Uiso 1 1 calc GR . .
H02G H 0.523464 0.402885 0.560440 0.067 Uiso 1 1 calc GR . .
H02J H 0.509818 0.418234 0.506083 0.067 Uiso 1 1 calc GR . .
C028 C 0.2003(4) 0.2754(3) 0.3751(4) 0.073(2) Uani 1 1 d . U .
C039 C 0.1901(4) 0.3097(3) 0.3544(4) 0.083(3) Uani 1 1 d G U .
H039 H 0.195936 0.315546 0.321597 0.099 Uiso 1 1 calc R . .
C03R C 0.1711(4) 0.3352(3) 0.3828(5) 0.087(3) Uani 1 1 d G U .
H03R H 0.164319 0.358188 0.369038 0.105 Uiso 1 1 calc R . .
C33 C 0.1624(4) 0.3265(3) 0.4319(5) 0.088(3) Uani 1 1 d G U .
H33 H 0.149703 0.343572 0.450922 0.105 Uiso 1 1 calc R . .
C03L C 0.1726(4) 0.2922(4) 0.4525(4) 0.087(3) Uani 1 1 d G U .
H03L H 0.166703 0.286314 0.485366 0.104 Uiso 1 1 calc R . .
C03F C 0.1915(4) 0.2666(3) 0.4241(4) 0.080(2) Uani 1 1 d G U .
H03F H 0.198321 0.243671 0.437926 0.096 Uiso 1 1 calc R . .
C02B C 0.1977(6) 0.0921(5) 0.2896(6) 0.066(2) Uani 1 1 d . U .
H02M H 0.191487 0.069135 0.302326 0.079 Uiso 1 1 calc R . .
C02C C 0.4509(4) 0.2237(4) 0.4620(5) 0.043(3) Uani 1 1 d . U .
C02D C 0.3200(4) 0.1794(4) 0.1086(5) 0.046(3) Uani 1 1 d . U .
C02E C 0.2324(3) 0.2016(2) 0.3745(4) 0.063(2) Uani 1 1 d . U .
C02P C 0.2683(3) 0.1908(3) 0.3985(4) 0.065(2) Uani 1 1 d G U .
H02P H 0.290335 0.205216 0.395586 0.078 Uiso 1 1 calc R . .
C034 C 0.2712(3) 0.1584(3) 0.4268(4) 0.070(3) Uani 1 1 d G U .
H034 H 0.295252 0.151181 0.442849 0.083 Uiso 1 1 calc R . .
C033 C 0.2383(4) 0.1368(2) 0.4311(4) 0.066(2) Uani 1 1 d G U .
H033 H 0.240266 0.115141 0.450063 0.080 Uiso 1 1 calc R . .
C03D C 0.2024(3) 0.1476(3) 0.4071(4) 0.067(2) Uani 1 1 d G U .
H03D H 0.180363 0.133136 0.410014 0.081 Uiso 1 1 calc R . .
C02W C 0.1995(3) 0.1800(3) 0.3788(4) 0.0664(19) Uani 1 1 d G U .
H02W H 0.175445 0.187171 0.362751 0.080 Uiso 1 1 calc R . .
C02G C 0.3084(4) 0.4883(4) 0.2642(5) 0.042(3) Uani 1 1 d . U .
H02N H 0.332648 0.499801 0.276497 0.064 Uiso 1 1 calc GR . .
H02R H 0.287017 0.503069 0.273550 0.064 Uiso 1 1 calc GR . .
H02T H 0.307101 0.486208 0.227747 0.064 Uiso 1 1 calc GR . .
C02J C 0.6978(5) 0.3583(5) 0.4707(6) 0.062(4) Uani 1 1 d . U .
H02U H 0.690501 0.383848 0.470372 0.092 Uiso 1 1 calc GR . .
H02V H 0.723320 0.355480 0.488313 0.092 Uiso 1 1 calc GR . .
H02X H 0.679246 0.344233 0.487789 0.092 Uiso 1 1 calc GR . .
C02M C 0.6981(4) 0.3039(4) 0.4174(6) 0.048(3) Uani 1 1 d . U .
H02Y H 0.677608 0.294996 0.436746 0.072 Uiso 1 1 calc GR . .
H H 0.722782 0.294856 0.432285 0.072 Uiso 1 1 calc GR . .
HA H 0.693647 0.295263 0.382902 0.072 Uiso 1 1 calc GR . .
C02N C 0.7330(4) 0.3598(4) 0.3920(6) 0.056(3) Uani 1 1 d . U .
H02Z H 0.735631 0.346101 0.361300 0.084 Uiso 1 1 calc GR . .
HB H 0.756366 0.357192 0.414587 0.084 Uiso 1 1 calc GR . .
HC H 0.728807 0.385339 0.383797 0.084 Uiso 1 1 calc GR . .
C02R C 0.1990(4) 0.2154(3) 0.1735(3) 0.073(2) Uani 1 1 d . U .
C035 C 0.2022(4) 0.2506(3) 0.1535(4) 0.081(3) Uani 1 1 d G U .
H035 H 0.214578 0.269168 0.173337 0.097 Uiso 1 1 calc R . .
C38 C 0.1870(4) 0.2581(3) 0.1039(4) 0.088(3) Uani 1 1 d G U .
H38 H 0.189110 0.281657 0.090517 0.105 Uiso 1 1 calc R . .
C03O C 0.1685(4) 0.2304(4) 0.0743(3) 0.087(3) Uani 1 1 d G U .
H03O H 0.158308 0.235377 0.041105 0.104 Uiso 1 1 calc R . .
C03I C 0.1653(4) 0.1952(3) 0.0943(4) 0.084(3) Uani 1 1 d G U .
H03I H 0.152973 0.176608 0.074512 0.101 Uiso 1 1 calc R . .
C02Z C 0.1806(4) 0.1877(3) 0.1439(4) 0.080(2) Uani 1 1 d G U .
H02 H 0.178441 0.164118 0.157332 0.095 Uiso 1 1 calc R . .
C02T C 0.5061(4) 0.3436(4) 0.5036(5) 0.046(3) Uani 1 1 d . U .
H0AA H 0.482976 0.354645 0.486909 0.070 Uiso 1 1 calc GR . .
HD H 0.501661 0.337478 0.538056 0.070 Uiso 1 1 calc GR . .
HE H 0.512236 0.321572 0.485705 0.070 Uiso 1 1 calc GR . .
C02U C 0.2963(5) 0.1485(5) 0.1292(7) 0.065(4) Uani 1 1 d . U .
H1AA H 0.313245 0.132830 0.150767 0.098 Uiso 1 1 calc GR . .
HF H 0.284174 0.134295 0.101365 0.098 Uiso 1 1 calc GR . .
HG H 0.276567 0.158664 0.148610 0.098 Uiso 1 1 calc GR . .
C02V C 0.3532(5) 0.1635(5) 0.0834(6) 0.061(4) Uani 1 1 d . U .
H2AA H 0.368693 0.183076 0.071300 0.091 Uiso 1 1 calc GR . .
HH H 0.343226 0.148440 0.055174 0.091 Uiso 1 1 calc GR . .
HI H 0.368998 0.148719 0.107436 0.091 Uiso 1 1 calc GR . .
C02X C 0.2367(6) 0.1007(5) 0.2876(6) 0.071(3) Uani 1 1 d . U .
H3AA H 0.256500 0.083814 0.296681 0.085 Uiso 1 1 calc R . .
C02Y C 0.4124(5) 0.2040(4) 0.4528(6) 0.057(3) Uani 1 1 d . U .
H4AA H 0.391688 0.221815 0.448400 0.086 Uiso 1 1 calc GR . .
HJ H 0.408544 0.188585 0.481515 0.086 Uiso 1 1 calc GR . .
HK H 0.412414 0.189161 0.422674 0.086 Uiso 1 1 calc GR . .
C030 C 0.1774(6) 0.1481(5) 0.2584(6) 0.068(2) Uani 1 1 d . U .
H030 H 0.156576 0.163762 0.249079 0.081 Uiso 1 1 calc R . .
C031 C 0.2842(6) 0.3479(5) 0.4206(7) 0.075(4) Uani 1 1 d . U .
H03A H 0.282544 0.367506 0.444686 0.113 Uiso 1 1 calc GR . .
H03B H 0.262841 0.331073 0.423134 0.113 Uiso 1 1 calc GR . .
H03C H 0.282823 0.357871 0.386700 0.113 Uiso 1 1 calc GR . .
C032 C 0.4492(6) 0.2527(5) 0.5018(6) 0.066(4) Uani 1 1 d . U .
H03E H 0.475205 0.259920 0.514017 0.100 Uiso 1 1 calc GR . .
H03G H 0.436008 0.243070 0.529595 0.100 Uiso 1 1 calc GR . .
H03H H 0.435149 0.273648 0.487450 0.100 Uiso 1 1 calc GR . .
C036 C 0.5008(5) 0.5161(4) 0.3389(7) 0.059(3) Uani 1 1 d . U .
H03J H 0.517316 0.500993 0.361719 0.089 Uiso 1 1 calc GR . .
H03K H 0.499429 0.540462 0.352722 0.089 Uiso 1 1 calc GR . .
H03M H 0.511357 0.517234 0.306402 0.089 Uiso 1 1 calc GR . .
C037 C 0.4213(5) 0.1096(4) 0.3188(7) 0.061(4) Uani 1 1 d . U .
C038 C 0.1700(6) 0.1137(5) 0.2751(6) 0.069(2) Uani 1 1 d . U .
H038 H 0.144283 0.105841 0.275886 0.083 Uiso 1 1 calc R . .
C03A C 0.4853(5) 0.1969(5) 0.4744(6) 0.062(4) Uani 1 1 d . U .
H03N H 0.486009 0.179221 0.447395 0.093 Uiso 1 1 calc GR . .
H03P H 0.481941 0.184258 0.505788 0.093 Uiso 1 1 calc GR . .
H03Q H 0.509378 0.210456 0.477912 0.093 Uiso 1 1 calc GR . .
C03B C 0.4383(5) 0.5163(4) 0.2862(6) 0.061(4) Uani 1 1 d . U .
H03S H 0.452743 0.513235 0.257012 0.092 Uiso 1 1 calc GR . .
H03T H 0.434207 0.542114 0.291962 0.092 Uiso 1 1 calc GR . .
H03U H 0.413442 0.504185 0.280252 0.092 Uiso 1 1 calc GR . .
C03C C 0.3147(6) 0.2945(5) 0.4634(6) 0.066(4) Uani 1 1 d . U .
H03V H 0.294298 0.279878 0.446227 0.099 Uiso 1 1 calc GR . .
H03W H 0.307068 0.302247 0.495889 0.099 Uiso 1 1 calc GR . .
H03X H 0.338213 0.280121 0.468350 0.099 Uiso 1 1 calc GR . .
C03E C 0.4441(6) 0.5079(5) 0.3808(6) 0.069(4) Uani 1 1 d . U .
H03Y H 0.417713 0.498857 0.379205 0.104 Uiso 1 1 calc GR . .
HL H 0.444169 0.534007 0.386456 0.104 Uiso 1 1 calc GR . .
HM H 0.459444 0.495970 0.408370 0.104 Uiso 1 1 calc GR . .
F03G F 0.5832(8) 0.3398(8) 0.6916(10) 0.108(5) Uani 0.5 1 d . U .
F03H F 0.5569(8) 0.3990(7) 0.6602(9) 0.098(5) Uani 0.5 1 d . U .
C03J C 0.3829(5) 0.1170(5) 0.3345(8) 0.076(4) Uani 1 1 d . U .
H03Z H 0.384072 0.138195 0.356420 0.114 Uiso 1 1 calc GR . .
HN H 0.374064 0.096074 0.352435 0.114 Uiso 1 1 calc GR . .
HO H 0.365123 0.121758 0.304938 0.114 Uiso 1 1 calc GR . .
C03K C 0.2949(6) 0.2038(5) 0.0732(7) 0.075(4) Uani 1 1 d . U .
H03 H 0.272429 0.211481 0.089560 0.112 Uiso 1 1 calc GR . .
HP H 0.286634 0.190389 0.042690 0.112 Uiso 1 1 calc GR . .
HQ H 0.309648 0.225022 0.064732 0.112 Uiso 1 1 calc GR . .
F03M F 0.5159(8) 0.3413(7) 0.6387(9) 0.106(5) Uani 0.5 1 d . U .
F03N F 0.5172(8) 0.3275(7) 0.7357(10) 0.106(5) Uani 0.5 1 d . U .
C03P C 0.4519(6) 0.1065(5) 0.3664(7) 0.073(4) Uani 1 1 d . U .
H5AA H 0.477553 0.103638 0.355283 0.110 Uiso 1 1 calc GR . .
HR H 0.445792 0.085542 0.386408 0.110 Uiso 1 1 calc GR . .
HS H 0.451061 0.128469 0.386601 0.110 Uiso 1 1 calc GR . .
C03S C 0.3528(6) 0.3529(5) 0.4586(6) 0.076(4) Uani 1 1 d . U .
H6AA H 0.377605 0.340647 0.461327 0.114 Uiso 1 1 calc GR . .
HT H 0.345601 0.358780 0.492010 0.114 Uiso 1 1 calc GR . .
HU H 0.354537 0.375250 0.439283 0.114 Uiso 1 1 calc GR . .
C30 C 0.4268(6) 0.0737(5) 0.2841(8) 0.082(5) Uani 1 1 d . U .
H30A H 0.407116 0.073622 0.255749 0.123 Uiso 1 1 calc GR . .
H30B H 0.424343 0.051909 0.304132 0.123 Uiso 1 1 calc GR . .
H30C H 0.452189 0.074305 0.271639 0.123 Uiso 1 1 calc GR . .
F28 F 0.4925(8) 0.3917(7) 0.6952(10) 0.108(5) Uani 0.5 1 d . U .
F37 F 0.5598(9) 0.3870(8) 0.7591(10) 0.113(5) Uani 0.5 1 d . U .

loop_
_atom_site_aniso_label
_atom_site_aniso_U_11
_atom_site_aniso_U_22
_atom_site_aniso_U_33
_atom_site_aniso_U_23
_atom_site_aniso_U_13
_atom_site_aniso_U_12
Ag01 0.0140(3) 0.0151(3) 0.0099(3) 0.0003(2) -0.0011(2) 0.0013(3)
Ag02 0.0210(5) 0.0214(5) 0.0196(5) 0.000 -0.0034(4) 0.000
Ag03 0.0226(4) 0.0224(4) 0.0179(3) -0.0010(3) -0.0009(3) 0.0011(3)
Ag04 0.0255(4) 0.0223(4) 0.0220(4) -0.0023(3) -0.0021(3) -0.0019(3)
Ag05 0.0239(4) 0.0256(4) 0.0209(4) -0.0037(3) 0.0025(3) 0.0004(3)
Ag06 0.0262(4) 0.0257(4) 0.0167(3) -0.0011(3) 0.0005(3) 0.0013(3)
Ag07 0.0273(4) 0.0294(4) 0.0192(4) 0.0048(3) -0.0001(3) 0.0000(3)
Ag08 0.0264(4) 0.0307(4) 0.0193(4) -0.0003(3) -0.0023(3) 0.0009(3)
Ag09 0.0287(4) 0.0334(5) 0.0213(4) -0.0019(3) -0.0013(3) -0.0019(3)
Ag0A 0.0279(4) 0.0322(5) 0.0236(4) -0.0040(3) -0.0020(3) -0.0041(3)
Ag0B 0.0320(4) 0.0214(4) 0.0241(4) 0.0009(3) 0.0006(3) 0.0027(3)
Ag0C 0.0221(4) 0.0345(5) 0.0229(4) -0.0028(3) -0.0005(3) 0.0005(3)
Ag0D 0.0262(4) 0.0289(4) 0.0234(4) -0.0013(3) 0.0023(3) 0.0060(3)
Ag0E 0.0308(5) 0.0292(4) 0.0275(4) 0.0024(3) -0.0081(3) 0.0022(3)
Ag0F 0.0309(5) 0.0299(4) 0.0244(4) -0.0024(3) -0.0008(3) -0.0089(3)
Ag0G 0.0324(5) 0.0347(5) 0.0329(5) 0.0071(4) 0.0056(4) -0.0011(4)
Ag0H 0.0251(4) 0.0371(5) 0.0329(5) -0.0025(4) -0.0018(3) -0.0006(4)
Ag0I 0.0345(5) 0.0350(5) 0.0306(4) 0.0014(4) 0.0010(4) 0.0008(4)
Ag0J 0.0379(5) 0.0429(5) 0.0316(5) -0.0027(4) 0.0066(4) -0.0172(4)
Ag0K 0.0498(8) 0.0341(7) 0.0371(7) 0.000 -0.0006(6) 0.000
Ag0L 0.0361(5) 0.0532(6) 0.0366(5) -0.0073(4) 0.0069(4) -0.0182(4)
Sb0M 0.0445(6) 0.0617(7) 0.0523(6) -0.0124(5) 0.0059(4) -0.0077(5)
Ag0N 0.0486(6) 0.0363(5) 0.0351(5) 0.0042(4) 0.0049(4) -0.0041(4)
Ag0O 0.0460(6) 0.0565(7) 0.0446(6) 0.0060(5) -0.0036(5) -0.0102(5)
Ag0P 0.0424(6) 0.0497(6) 0.0410(5) -0.0054(5) 0.0044(4) -0.0035(5)
Ag0Q 0.0440(6) 0.0418(6) 0.0441(6) -0.0005(4) -0.0013(5) -0.0013(4)
Ag0R 0.0541(7) 0.0537(7) 0.0506(6) -0.0030(5) 0.0053(5) 0.0085(5)
Ag0S 0.0503(10) 0.0610(11) 0.0768(12) 0.000 0.0207(9) 0.000
Br0T 0.0441(7) 0.0411(7) 0.0271(6) 0.0051(5) -0.0056(5) 0.0051(5)
Br0U 0.0394(7) 0.0446(7) 0.0335(6) -0.0051(5) 0.0025(5) 0.0129(6)
Br0V 0.0435(7) 0.0348(7) 0.0375(6) 0.0109(5) 0.0069(5) 0.0043(5)
Sb0W 0.0718(14) 0.0444(11) 0.0464(11) -0.0021(9) -0.0018(10) -0.0096(10)
S00X 0.0222(13) 0.0285(14) 0.0170(11) 0.0019(10) -0.0041(10) 0.0003(10)
P00Y 0.0241(14) 0.0277(14) 0.0158(12) -0.0004(10) -0.0017(10) -0.0002(11)
S00Z 0.0263(14) 0.0318(14) 0.0157(11) 0.0003(10) -0.0009(10) -0.0010(11)
S010 0.0222(13) 0.0299(14) 0.0179(11) -0.0022(10) -0.0031(10) 0.0039(10)
P011 0.0290(15) 0.0307(15) 0.0195(13) 0.0005(11) -0.0034(11) -0.0049(12)
S012 0.0293(14) 0.0299(14) 0.0258(13) -0.0009(11) 0.0034(11) -0.0048(11)
S013 0.0324(15) 0.0288(15) 0.0309(14) 0.0046(11) -0.0116(12) -0.0039(12)
S014 0.0316(15) 0.0315(15) 0.0291(14) 0.0090(12) 0.0063(11) 0.0000(12)
S015 0.0314(15) 0.0398(17) 0.0314(15) -0.0075(13) 0.0019(12) -0.0128(13)
P016 0.0351(18) 0.054(2) 0.0269(15) -0.0045(14) 0.0028(13) -0.0220(15)
P017 0.0357(17) 0.0442(19) 0.0291(15) -0.0037(14) 0.0084(13) -0.0116(14)
S018 0.0387(18) 0.0367(17) 0.0449(18) 0.0029(14) 0.0071(14) -0.0056(13)
F019 0.086(6) 0.086(6) 0.086(6) 0.004(5) 0.018(5) -0.011(5)
F01B 0.064(6) 0.109(7) 0.097(6) -0.004(6) -0.005(5) -0.007(5)
F01C 0.091(6) 0.084(6) 0.086(6) -0.023(5) 0.004(5) -0.006(5)
C01D 0.040(4) 0.043(4) 0.024(3) 0.003(3) -0.001(3) 0.001(3)
C01N 0.042(4) 0.053(4) 0.027(4) 0.008(4) -0.002(3) 0.002(4)
C02O 0.049(5) 0.058(5) 0.033(4) 0.009(4) -0.008(4) 0.002(4)
C023 0.051(4) 0.056(5) 0.027(4) 0.010(4) -0.005(4) 0.004(4)
C02I 0.053(5) 0.056(5) 0.028(4) 0.009(4) 0.001(4) -0.005(4)
C02K 0.044(4) 0.053(4) 0.028(4) 0.005(3) -0.004(3) -0.001(4)
F01E 0.071(6) 0.125(7) 0.098(6) 0.007(6) 0.005(5) -0.010(6)
C01F 0.034(3) 0.041(3) 0.029(3) 0.000(3) -0.001(3) -0.003(3)
C01G 0.036(3) 0.039(3) 0.032(3) 0.004(3) -0.001(3) -0.002(3)
C01K 0.037(4) 0.038(4) 0.031(4) 0.003(4) -0.004(4) -0.004(4)
C01T 0.041(4) 0.041(4) 0.040(4) 0.005(4) -0.006(4) 0.000(4)
C02A 0.042(4) 0.038(4) 0.041(4) 0.000(4) -0.003(4) -0.002(4)
C01W 0.040(3) 0.041(3) 0.034(3) 0.001(3) -0.003(3) -0.001(3)
C01L 0.037(3) 0.039(3) 0.033(3) -0.001(3) -0.003(3) -0.003(3)
F01H 0.099(7) 0.112(7) 0.084(6) 0.014(6) 0.006(6) -0.023(6)
C01I 0.037(3) 0.039(3) 0.027(3) 0.000(3) -0.002(3) 0.000(3)
C01P 0.038(3) 0.040(3) 0.031(3) 0.000(3) -0.002(3) 0.001(3)
C020 0.041(4) 0.038(4) 0.033(4) -0.003(3) -0.003(3) 0.001(3)
C02Q 0.040(4) 0.041(4) 0.038(4) -0.003(4) -0.002(4) 0.006(4)
C02F 0.040(4) 0.042(4) 0.039(4) -0.002(3) -0.004(3) 0.004(3)
C01S 0.037(3) 0.040(4) 0.033(3) -0.001(3) -0.005(3) 0.002(3)
F01J 0.106(7) 0.109(7) 0.093(6) -0.031(6) 0.011(6) 0.002(6)
C01M 0.090(5) 0.066(4) 0.046(4) -0.009(4) 0.009(4) -0.021(4)
C01O 0.045(6) 0.056(7) 0.022(5) -0.009(5) 0.005(5) 0.010(6)
C01Q 0.039(4) 0.050(4) 0.039(4) 0.003(3) 0.006(3) -0.006(3)
C02H 0.042(4) 0.050(4) 0.047(4) -0.002(3) 0.006(3) -0.011(3)
C02S 0.047(5) 0.058(5) 0.055(5) 0.001(4) 0.008(4) -0.014(4)
C022 0.042(4) 0.061(5) 0.056(5) 0.003(4) 0.007(4) -0.011(4)
C02L 0.045(4) 0.062(5) 0.058(5) -0.002(4) 0.010(4) -0.006(4)
C029 0.042(4) 0.054(4) 0.050(4) -0.001(4) 0.005(4) -0.008(4)
C01R 0.035(6) 0.058(7) 0.047(6) -0.009(6) 0.009(5) 0.003(6)
C01U 0.037(6) 0.027(5) 0.029(5) 0.006(4) 0.003(5) 0.000(4)
C01V 0.032(6) 0.044(6) 0.022(5) -0.007(5) 0.002(4) 0.004(5)
C01Y 0.037(6) 0.038(6) 0.040(6) -0.004(5) -0.015(5) 0.013(5)
C01Z 0.034(6) 0.044(6) 0.017(5) 0.003(4) -0.005(4) 0.003(5)
C021 0.092(4) 0.063(4) 0.041(3) -0.007(3) 0.010(4) -0.025(4)
C024 0.096(5) 0.060(4) 0.042(4) -0.004(4) 0.013(4) -0.026(4)
C025 0.046(6) 0.050(7) 0.019(5) 0.003(5) -0.010(5) 0.015(5)
C026 0.058(8) 0.056(7) 0.032(6) -0.004(6) 0.018(6) -0.005(6)
C027 0.046(7) 0.057(7) 0.031(6) -0.010(5) -0.002(5) 0.010(6)
C028 0.100(5) 0.068(4) 0.052(4) -0.008(4) 0.021(4) -0.008(4)
C039 0.109(5) 0.077(5) 0.064(5) -0.009(4) 0.021(5) 0.000(5)
C03R 0.114(6) 0.080(5) 0.071(5) -0.007(5) 0.024(5) 0.001(5)
C33 0.115(6) 0.081(5) 0.070(5) -0.009(5) 0.024(5) 0.004(5)
C03L 0.115(6) 0.080(5) 0.069(5) -0.009(5) 0.025(5) 0.002(5)
C03F 0.109(5) 0.073(5) 0.060(4) -0.006(4) 0.024(4) -0.004(5)
C02B 0.098(5) 0.061(5) 0.040(4) -0.004(4) 0.014(4) -0.026(4)
C02C 0.056(7) 0.042(6) 0.032(6) 0.012(5) 0.015(5) -0.001(6)
C02D 0.044(7) 0.041(7) 0.050(7) -0.013(6) -0.012(6) -0.018(5)
C02E 0.093(4) 0.057(4) 0.041(4) -0.007(3) 0.020(3) -0.021(4)
C02P 0.096(5) 0.056(5) 0.044(4) -0.002(4) 0.015(5) -0.018(5)
C034 0.102(6) 0.058(5) 0.049(5) -0.003(4) 0.012(5) -0.014(5)
C033 0.103(6) 0.055(5) 0.043(4) -0.006(4) 0.018(5) -0.018(5)
C03D 0.101(5) 0.057(4) 0.046(4) -0.005(4) 0.018(4) -0.021(4)
C02W 0.096(4) 0.061(4) 0.045(3) -0.005(3) 0.019(3) -0.022(3)
C02G 0.047(7) 0.046(7) 0.035(6) -0.007(5) 0.009(5) 0.009(5)
C02J 0.066(8) 0.059(8) 0.057(7) -0.004(7) -0.010(7) 0.014(7)
C02M 0.049(7) 0.042(7) 0.051(7) 0.000(6) -0.007(6) 0.018(6)
C02N 0.041(7) 0.055(7) 0.068(8) -0.001(7) -0.016(6) 0.008(6)
C02R 0.089(5) 0.081(5) 0.047(4) -0.007(4) -0.005(4) -0.022(4)
C035 0.097(5) 0.090(5) 0.053(5) -0.004(5) -0.009(5) -0.021(5)
C38 0.102(6) 0.097(6) 0.060(5) -0.005(5) -0.013(5) -0.018(5)
C03O 0.099(6) 0.099(6) 0.058(5) -0.005(5) -0.015(5) -0.020(5)
C03I 0.097(6) 0.096(6) 0.056(5) -0.010(5) -0.015(5) -0.027(5)
C02Z 0.097(5) 0.088(5) 0.051(4) -0.006(4) -0.004(4) -0.023(5)
C02T 0.044(7) 0.068(8) 0.027(5) 0.010(6) 0.001(5) -0.009(6)
C02U 0.071(8) 0.058(8) 0.066(8) -0.019(7) 0.004(7) -0.030(7)
C02V 0.068(8) 0.059(8) 0.055(7) -0.022(6) 0.003(7) -0.012(7)
C02X 0.101(5) 0.067(5) 0.044(4) -0.006(4) 0.009(5) -0.020(5)
C02Y 0.067(8) 0.060(8) 0.046(7) 0.008(6) 0.013(6) -0.018(7)
C030 0.094(4) 0.067(4) 0.043(4) -0.007(4) 0.010(4) -0.027(4)
C031 0.094(9) 0.080(8) 0.055(7) -0.007(7) 0.021(7) 0.009(8)
C032 0.095(9) 0.064(8) 0.042(7) 0.011(6) 0.014(7) -0.011(8)
C036 0.062(7) 0.036(6) 0.078(8) -0.004(6) -0.006(7) 0.000(6)
C037 0.073(9) 0.034(7) 0.075(9) 0.016(6) 0.003(7) -0.008(6)
C038 0.099(5) 0.065(4) 0.045(4) -0.005(4) 0.015(4) -0.026(4)
C03A 0.075(9) 0.060(8) 0.052(7) 0.024(6) 0.014(7) 0.008(7)
C03B 0.078(9) 0.041(7) 0.060(8) -0.007(6) -0.018(7) 0.017(6)
C03C 0.094(9) 0.060(8) 0.045(7) 0.009(6) 0.021(7) -0.003(8)
C03E 0.091(9) 0.057(8) 0.063(8) -0.006(7) 0.027(7) -0.001(7)
F03G 0.121(11) 0.110(11) 0.091(10) -0.007(9) 0.003(9) -0.017(9)
F03H 0.119(11) 0.093(10) 0.084(9) -0.022(8) 0.026(9) -0.023(9)
C03J 0.075(9) 0.064(8) 0.090(10) 0.029(8) 0.016(8) -0.019(8)
C03K 0.077(9) 0.068(9) 0.072(8) -0.014(7) -0.032(8) -0.009(7)
F03M 0.122(11) 0.115(10) 0.080(9) -0.008(9) 0.005(9) -0.049(9)
F03N 0.131(12) 0.097(10) 0.091(10) 0.002(8) 0.009(9) -0.038(9)
C03P 0.079(9) 0.060(8) 0.081(9) 0.024(8) 0.010(8) -0.004(8)
C03S 0.089(9) 0.085(9) 0.056(8) -0.031(7) 0.020(7) -0.038(8)
C30 0.098(10) 0.057(8) 0.091(10) 0.007(8) 0.006(9) -0.022(8)
F28 0.125(11) 0.100(10) 0.100(10) 0.002(9) 0.022(9) -0.028(9)
F37 0.140(12) 0.105(10) 0.095(10) -0.010(9) 0.012(9) -0.041(9)

loop_
_atom_type_symbol
_atom_type_description
_atom_type_scat_dispersion_real
_atom_type_scat_dispersion_imag
_atom_type_scat_source
C C 0.0033 0.0016 'International Tables Vol C Tables 4.2.6.8 and 6.1.1.4'
H H 0.0000 0.0000 'International Tables Vol C Tables 4.2.6.8 and 6.1.1.4'
Ag Ag -0.8971 1.1015 'International Tables Vol C Tables 4.2.6.8 and 6.1.1.4'
Br Br -0.2901 2.4595 'International Tables Vol C Tables 4.2.6.8 and 6.1.1.4'
F F 0.0171 0.0103 'International Tables Vol C Tables 4.2.6.8 and 6.1.1.4'
P P 0.1023 0.0942 'International Tables Vol C Tables 4.2.6.8 and 6.1.1.4'
S S 0.1246 0.1234 'International Tables Vol C Tables 4.2.6.8 and 6.1.1.4'
Sb Sb -0.5866 1.5461 'International Tables Vol C Tables 4.2.6.8 and 6.1.1.4'

loop_
_geom_angle_atom_site_label_1
_geom_angle_atom_site_label_2
_geom_angle_atom_site_label_3
_geom_angle
_geom_angle_site_symmetry_1
_geom_angle_site_symmetry_3
Ag02 Ag01 Ag07 114.57(3) . .
Ag03 Ag01 Ag02 65.02(2) . .
Ag03 Ag01 Ag02 64.59(2) 2_655 .
Ag03 Ag01 Ag03 66.21(3) . 2_655
Ag03 Ag01 Ag05 117.91(3) . .
Ag03 Ag01 Ag06 62.39(3) . 2_655
Ag03 Ag01 Ag07 115.93(3) . .
Ag03 Ag01 Ag07 59.96(3) 2_655 .
Ag03 Ag01 Ag08 112.45(3) 2_655 .
Ag03 Ag01 Ag08 177.91(4) . .
Ag03 Ag01 Ag0B 60.76(3) . .
Ag03 Ag01 Ag0C 114.18(3) . .
Ag03 Ag01 Ag0F 110.81(3) 2_655 2_655
Ag03 Ag01 Ag0F 116.14(3) . 2_655
Ag04 Ag01 Ag02 60.22(3) . .
Ag04 Ag01 Ag03 113.31(3) . .
Ag04 Ag01 Ag03 115.62(3) . 2_655
Ag04 Ag01 Ag05 66.71(3) . .
Ag04 Ag01 Ag06 61.03(3) . 2_655
Ag04 Ag01 Ag07 119.45(3) . .
Ag04 Ag01 Ag08 68.64(3) . .
Ag04 Ag01 Ag0B 173.83(3) . .
Ag04 Ag01 Ag0C 64.15(3) . .
Ag04 Ag01 Ag0D 116.90(3) . .
Ag04 Ag01 Ag0F 121.95(3) . 2_655
Ag05 Ag01 Ag02 64.23(2) . .
Ag05 Ag01 Ag03 61.19(3) . 2_655
Ag05 Ag01 Ag06 118.87(3) . 2_655
Ag05 Ag01 Ag07 60.36(3) . .
Ag05 Ag01 Ag08 61.91(3) . .
Ag05 Ag01 Ag0B 113.81(3) . .
Ag05 Ag01 Ag0C 118.42(3) . .
Ag05 Ag01 Ag0F 111.64(3) . 2_655
Ag06 Ag01 Ag02 63.63(2) 2_655 .
Ag06 Ag01 Ag03 117.86(3) 2_655 2_655
Ag06 Ag01 Ag07 177.83(3) 2_655 .
Ag06 Ag01 Ag08 119.63(3) 2_655 .
Ag06 Ag01 Ag0B 114.97(3) 2_655 .
Ag06 Ag01 Ag0F 121.60(3) 2_655 2_655
Ag08 Ag01 Ag02 116.08(3) . .
Ag08 Ag01 Ag07 62.06(3) . .
Ag0B Ag01 Ag02 114.10(3) . .
Ag0B Ag01 Ag03 61.25(3) . 2_655
Ag0B Ag01 Ag07 64.35(3) . .
Ag0B Ag01 Ag08 117.27(3) . .
Ag0B Ag01 Ag0F 63.94(3) . 2_655
Ag0C Ag01 Ag02 115.40(3) . .
Ag0C Ag01 Ag03 179.60(4) . 2_655
Ag0C Ag01 Ag06 62.37(3) . 2_655
Ag0C Ag01 Ag07 119.80(3) . .
Ag0C Ag01 Ag08 67.17(3) . .
Ag0C Ag01 Ag0B 119.02(3) . .
Ag0C Ag01 Ag0F 69.18(3) . 2_655
Ag0D Ag01 Ag02 118.61(3) . .
Ag0D Ag01 Ag03 116.96(3) . 2_655
Ag0D Ag01 Ag03 62.76(3) . .
Ag0D Ag01 Ag05 176.06(4) . .
Ag0D Ag01 Ag06 65.03(3) . 2_655
Ag0D Ag01 Ag07 115.73(3) . .
Ag0D Ag01 Ag08 117.27(3) . .
Ag0D Ag01 Ag0B 62.80(3) . .
Ag0D Ag01 Ag0C 63.43(3) . .
Ag0D Ag01 Ag0F 65.35(3) . 2_655
Ag0F Ag01 Ag02 174.74(3) 2_655 .
Ag0F Ag01 Ag07 60.18(3) 2_655 .
Ag0F Ag01 Ag08 62.59(3) 2_655 .
Ag01 Ag02 Ag01 102.02(4) . 2_655
Ag01 Ag02 Ag03 56.78(3) 2_655 2_655
Ag01 Ag02 Ag03 56.78(3) . .
Ag01 Ag02 Ag03 57.53(3) 2_655 .
Ag01 Ag02 Ag03 57.54(3) . 2_655
Ag01 Ag02 Ag05 109.55(3) 2_655 .
Ag01 Ag02 Ag05 109.55(3) . 2_655
Ag01 Ag02 Ag05 57.22(2) 2_655 2_655
Ag01 Ag02 Ag05 57.21(2) . .
Ag01 Ag02 Ag06 57.54(2) 2_655 .
Ag01 Ag02 Ag06 111.05(3) . .
Ag01 Ag02 Ag06 57.55(2) . 2_655
Ag01 Ag02 Ag06 111.05(3) 2_655 2_655
Ag01 Ag02 Ag0K 128.99(2) . .
Ag01 Ag02 Ag0K 128.99(2) 2_655 .
Ag03 Ag02 Ag03 60.94(4) 2_655 .
Ag03 Ag02 Ag0K 149.529(18) . .
Ag03 Ag02 Ag0K 149.527(18) 2_655 .
Ag04 Ag02 Ag01 160.23(4) . 2_655
Ag04 Ag02 Ag01 58.33(2) 2_655 2_655
Ag04 Ag02 Ag01 160.22(4) 2_655 .
Ag04 Ag02 Ag01 58.33(2) . .
Ag04 Ag02 Ag03 108.03(3) . 2_655
Ag04 Ag02 Ag03 108.03(3) 2_655 .
Ag04 Ag02 Ag03 105.09(3) 2_655 2_655
Ag04 Ag02 Ag03 105.09(3) . .
Ag04 Ag02 Ag04 141.39(5) . 2_655
Ag04 Ag02 Ag05 63.34(2) . .
Ag04 Ag02 Ag05 63.34(2) 2_655 2_655
Ag04 Ag02 Ag05 123.87(2) 2_655 .
Ag04 Ag02 Ag05 123.87(2) . 2_655
Ag04 Ag02 Ag06 128.21(2) . .
Ag04 Ag02 Ag06 128.21(2) 2_655 2_655
Ag04 Ag02 Ag06 58.31(2) 2_655 .
Ag04 Ag02 Ag06 58.31(2) . 2_655
Ag04 Ag02 Ag0K 70.70(3) 2_655 .
Ag04 Ag02 Ag0K 70.69(3) . .
Ag05 Ag02 Ag03 105.36(3) . .
Ag05 Ag02 Ag03 56.76(2) 2_655 .
Ag05 Ag02 Ag03 105.36(3) 2_655 2_655
Ag05 Ag02 Ag03 56.76(2) . 2_655
Ag05 Ag02 Ag05 161.08(5) 2_655 .
Ag05 Ag02 Ag0K 99.46(3) . .
Ag05 Ag02 Ag0K 99.46(3) 2_655 .
Ag06 Ag02 Ag03 57.73(2) . 2_655
Ag06 Ag02 Ag03 57.74(2) 2_655 .
Ag06 Ag02 Ag03 106.90(3) 2_655 2_655
Ag06 Ag02 Ag03 106.90(3) . .
Ag06 Ag02 Ag05 69.51(2) . .
Ag06 Ag02 Ag05 107.68(2) . 2_655
Ag06 Ag02 Ag05 107.68(2) 2_655 .
Ag06 Ag02 Ag05 69.51(2) 2_655 2_655
Ag06 Ag02 Ag06 163.79(5) . 2_655
Ag06 Ag02 Ag0K 98.11(3) . .
Ag06 Ag02 Ag0K 98.10(3) 2_655 .
Ag01 Ag03 Ag01 103.41(3) . 2_655
Ag01 Ag03 Ag02 58.19(2) . .
Ag01 Ag03 Ag02 57.87(2) 2_655 .
Ag01 Ag03 Ag03 56.37(3) 2_655 2_655
Ag01 Ag03 Ag03 57.42(3) . 2_655
Ag01 Ag03 Ag05 58.87(3) 2_655 2_655
Ag01 Ag03 Ag05 114.83(3) . 2_655
Ag01 Ag03 Ag06 113.60(3) 2_655 2_655
Ag01 Ag03 Ag06 58.89(2) . 2_655
Ag01 Ag03 Ag07 61.50(3) 2_655 2_655
Ag01 Ag03 Ag07 164.83(4) . 2_655
Ag01 Ag03 Ag0B 107.92(3) . 2_655
Ag01 Ag03 Ag0B 59.82(3) . .
Ag01 Ag03 Ag0B 108.04(3) 2_655 .
Ag01 Ag03 Ag0B 59.00(3) 2_655 2_655
Ag01 Ag03 Ag0D 161.35(4) 2_655 .
Ag01 Ag03 Ag0D 58.35(3) . .
Ag01 Ag03 Ag0N 113.30(3) . 2_655
Ag01 Ag03 Ag0N 125.26(4) 2_655 2_655
Ag02 Ag03 Ag03 59.528(18) . 2_655
Ag05 Ag03 Ag02 61.07(2) 2_655 .
Ag05 Ag03 Ag03 107.61(3) 2_655 2_655
Ag05 Ag03 Ag06 72.40(3) 2_655 2_655
Ag05 Ag03 Ag07 60.13(3) 2_655 2_655
Ag05 Ag03 Ag0B 109.92(3) 2_655 2_655
Ag05 Ag03 Ag0D 129.54(4) 2_655 .
Ag05 Ag03 Ag0N 128.07(4) 2_655 2_655
Ag06 Ag03 Ag02 60.17(2) 2_655 .
Ag06 Ag03 Ag03 107.71(3) 2_655 2_655
Ag06 Ag03 Ag0D 62.26(3) 2_655 .
Ag06 Ag03 Ag0N 119.78(4) 2_655 2_655
Ag07 Ag03 Ag02 110.26(3) 2_655 .
Ag07 Ag03 Ag03 109.04(4) 2_655 2_655
Ag07 Ag03 Ag06 126.42(3) 2_655 2_655
Ag07 Ag03 Ag0D 136.56(4) 2_655 .
Ag07 Ag03 Ag0N 77.43(3) 2_655 2_655
Ag0B Ag03 Ag02 107.81(3) . .
Ag0B Ag03 Ag02 106.83(3) 2_655 .
Ag0B Ag03 Ag03 56.82(3) 2_655 2_655
Ag0B Ag03 Ag03 58.01(3) . 2_655
Ag0B Ag03 Ag05 165.60(4) . 2_655
Ag0B Ag03 Ag06 164.52(4) 2_655 2_655
Ag0B Ag03 Ag06 111.17(3) . 2_655
Ag0B Ag03 Ag07 64.12(3) 2_655 2_655
Ag0B Ag03 Ag07 121.08(4) . 2_655
Ag0B Ag03 Ag0B 62.79(4) . 2_655
Ag0B Ag03 Ag0D 60.97(3) . .
Ag0B Ag03 Ag0D 119.76(4) 2_655 .
Ag0B Ag03 Ag0N 71.56(3) 2_655 2_655
Ag0B Ag03 Ag0N 63.26(3) . 2_655
Ag0D Ag03 Ag02 109.08(3) . .
Ag0D Ag03 Ag03 106.26(4) . 2_655
Ag0D Ag03 Ag0N 65.51(3) . 2_655
Ag0N Ag03 Ag02 170.85(3) 2_655 .
Ag0N Ag03 Ag03 113.89(3) 2_655 2_655
Ag01 Ag04 Ag02 61.45(3) . .
Ag01 Ag04 Ag05 57.38(3) . .
Ag01 Ag04 Ag06 60.35(3) . 2_655
Ag01 Ag04 Ag08 56.99(2) . .
Ag01 Ag04 Ag0C 58.73(3) . .
Ag01 Ag04 Ag0H 122.74(3) . 2_655
Ag02 Ag04 Ag05 61.39(2) . .
Ag02 Ag04 Ag06 63.83(2) . 2_655
Ag02 Ag04 Ag08 107.76(3) . .
Ag02 Ag04 Ag0C 111.87(3) . .
Ag02 Ag04 Ag0H 95.96(3) . 2_655
Ag05 Ag04 Ag08 55.70(3) . .
Ag05 Ag04 Ag0H 155.27(3) . 2_655
Ag06 Ag04 Ag05 110.34(3) 2_655 .
Ag06 Ag04 Ag08 109.30(3) 2_655 .
Ag06 Ag04 Ag0C 60.32(3) 2_655 .
Ag06 Ag04 Ag0H 62.48(3) 2_655 2_655
Ag0C Ag04 Ag05 106.55(3) . .
Ag0C Ag04 Ag08 61.39(3) . .
Ag0C Ag04 Ag0H 90.53(3) . 2_655
Ag0H Ag04 Ag08 148.22(4) 2_655 .
Ag0Q Ag04 Ag01 164.34(4) . .
Ag0Q Ag04 Ag02 125.20(4) . .
Ag0Q Ag04 Ag05 111.31(4) . .
Ag0Q Ag04 Ag06 134.76(4) . 2_655
Ag0Q Ag04 Ag08 108.24(4) . .
Ag0Q Ag04 Ag0C 121.30(4) . .
Ag0Q Ag04 Ag0H 72.30(4) . 2_655
Ag01 Ag05 Ag02 58.55(2) . .
Ag01 Ag05 Ag03 59.93(3) . 2_655
Ag01 Ag05 Ag04 55.91(3) . .
Ag01 Ag05 Ag07 61.83(3) . .
Ag01 Ag05 Ag08 59.73(3) . .
Ag01 Ag05 Ag0E 127.31(4) . .
Ag02 Ag05 Ag04 55.26(2) . .
Ag03 Ag05 Ag02 62.17(3) 2_655 .
Ag03 Ag05 Ag04 105.90(3) 2_655 .
Ag03 Ag05 Ag07 60.05(3) 2_655 .
Ag03 Ag05 Ag08 109.65(3) 2_655 .
Ag03 Ag05 Ag0E 146.35(4) 2_655 .
Ag07 Ag05 Ag02 111.09(3) . .
Ag07 Ag05 Ag04 111.34(3) . .
Ag07 Ag05 Ag08 61.84(3) . .
Ag07 Ag05 Ag0E 153.26(4) . .
Ag08 Ag05 Ag02 109.55(3) . .
Ag08 Ag05 Ag04 63.92(3) . .
Ag08 Ag05 Ag0E 99.26(3) . .
Ag0E Ag05 Ag02 92.52(3) . .
Ag0E Ag05 Ag04 71.40(3) . .
Ag0P Ag05 Ag01 150.55(4) . .
Ag0P Ag05 Ag02 97.97(3) . .
Ag0P Ag05 Ag03 94.48(4) . 2_655
Ag0P Ag05 Ag04 127.90(4) . .
Ag0P Ag05 Ag07 120.34(4) . .
Ag0P Ag05 Ag08 149.50(4) . .
Ag0P Ag05 Ag0E 65.79(3) . .
Ag0P Ag05 S00X 96.65(6) . .
S00X Ag05 Ag01 111.63(6) . .
S00X Ag05 Ag02 127.54(6) . .
S00X Ag05 Ag03 163.67(6) . 2_655
S00X Ag05 Ag04 76.31(6) . .
S00X Ag05 Ag07 103.85(6) . .
S00X Ag05 Ag08 56.21(6) . .
S00X Ag05 Ag0E 49.95(6) . .
Ag01 Ag06 Ag02 58.83(2) 2_655 .
Ag01 Ag06 Ag03 58.72(3) 2_655 2_655
Ag01 Ag06 Ag04 58.62(3) 2_655 2_655
Ag01 Ag06 Ag0C 58.81(3) 2_655 2_655
Ag01 Ag06 Ag0D 57.15(3) 2_655 2_655
Ag01 Ag06 Ag0G 122.87(3) 2_655 .
Ag01 Ag06 Ag0H 122.01(3) 2_655 .
Ag01 Ag06 Ag0I 112.92(3) 2_655 .
Ag02 Ag06 Ag0D 107.99(4) . 2_655
Ag02 Ag06 Ag0G 154.81(4) . .
Ag02 Ag06 Ag0H 93.17(3) . .
Ag02 Ag06 Ag0I 126.17(3) . .
Ag03 Ag06 Ag02 62.09(3) 2_655 .
Ag03 Ag06 Ag0C 108.22(3) 2_655 2_655
Ag03 Ag06 Ag0D 58.94(3) 2_655 2_655
Ag03 Ag06 Ag0G 142.59(4) 2_655 .
Ag03 Ag06 Ag0H 151.67(4) 2_655 .
Ag03 Ag06 Ag0I 69.46(3) 2_655 .
Ag04 Ag06 Ag02 57.86(2) 2_655 .
Ag04 Ag06 Ag03 108.26(3) 2_655 2_655
Ag04 Ag06 Ag0C 62.04(3) 2_655 2_655
Ag04 Ag06 Ag0D 108.15(3) 2_655 2_655
Ag04 Ag06 Ag0G 100.04(3) 2_655 .
Ag04 Ag06 Ag0H 63.48(3) 2_655 .
Ag04 Ag06 Ag0I 168.67(4) 2_655 .
Ag0C Ag06 Ag02 108.50(3) 2_655 .
Ag0C Ag06 Ag0D 59.60(3) 2_655 2_655
Ag0C Ag06 Ag0G 64.41(3) 2_655 .
Ag0C Ag06 Ag0H 91.99(3) 2_655 .
Ag0C Ag06 Ag0I 107.60(3) 2_655 .
Ag0D Ag06 Ag0G 89.53(3) 2_655 .
Ag0D Ag06 Ag0H 148.46(4) 2_655 .
Ag0D Ag06 Ag0I 60.89(3) 2_655 .
Ag0G Ag06 Ag0H 64.04(3) . .
Ag0G Ag06 Ag0I 77.96(3) . .
Ag0H Ag06 Ag0I 123.89(4) . .
Ag0P Ag06 Ag01 151.26(4) . 2_655
Ag0P Ag06 Ag02 100.03(3) . .
Ag0P Ag06 Ag03 95.10(4) . 2_655
Ag0P Ag06 Ag04 129.60(4) . 2_655
Ag0P Ag06 Ag0C 149.18(4) . 2_655
Ag0P Ag06 Ag0D 122.11(4) . 2_655
Ag0P Ag06 Ag0G 84.81(4) . .
Ag0P Ag06 Ag0H 74.73(3) . .
Ag0P Ag06 Ag0I 61.59(3) . .
Ag01 Ag07 Ag08 57.72(2) . .
Ag01 Ag07 Ag0B 56.11(2) . .
Ag03 Ag07 Ag01 58.54(2) 2_655 .
Ag03 Ag07 Ag05 59.82(3) 2_655 .
Ag03 Ag07 Ag08 107.61(3) 2_655 .
Ag03 Ag07 Ag0B 57.93(3) 2_655 .
Ag03 Ag07 Ag0F 108.23(3) 2_655 2_655
Ag05 Ag07 Ag01 57.82(3) . .
Ag05 Ag07 Ag08 59.51(3) . .
Ag05 Ag07 Ag0B 104.89(3) . .
Ag05 Ag07 Ag0F 108.08(4) . 2_655
Ag08 Ag07 Ag0B 106.53(3) . .
Ag0F Ag07 Ag01 58.53(3) 2_655 .
Ag0F Ag07 Ag08 60.48(3) 2_655 .
Ag0F Ag07 Ag0B 60.40(3) 2_655 .
Br0T Ag07 Ag01 105.98(4) . .
Br0T Ag07 Ag03 164.07(5) . 2_655
Br0T Ag07 Ag05 110.10(4) . .
Br0T Ag07 Ag08 57.25(3) . .
Br0T Ag07 Ag0B 118.51(4) . .
Br0T Ag07 Ag0F 61.38(4) . 2_655
S014 Ag07 Ag01 125.85(7) . .
S014 Ag07 Ag03 67.92(7) . 2_655
S014 Ag07 Ag05 89.56(7) . .
S014 Ag07 Ag08 142.14(8) . .
S014 Ag07 Ag0B 102.00(7) . .
S014 Ag07 Ag0F 157.33(8) . 2_655
S014 Ag07 Br0T 126.55(7) . .
Ag01 Ag08 Ag04 54.36(2) . .
Ag01 Ag08 Ag05 58.36(3) . .
Ag01 Ag08 Ag07 60.22(3) . .
Ag01 Ag08 Ag0C 55.82(2) . .
Ag01 Ag08 Ag0F 58.63(3) . 2_655
Ag05 Ag08 Ag04 60.38(3) . .
Ag05 Ag08 Ag07 58.65(3) . .
Ag05 Ag08 Ag0C 106.01(3) . .
Ag05 Ag08 Ag0F 105.69(3) . 2_655
Ag07 Ag08 Ag04 106.17(3) . .
Ag07 Ag08 Ag0C 108.65(3) . .
Ag0C Ag08 Ag04 56.07(3) . .
Ag0F Ag08 Ag04 106.36(3) 2_655 .
Ag0F Ag08 Ag07 58.36(3) 2_655 .
Ag0F Ag08 Ag0C 63.57(3) 2_655 .
Br0T Ag08 Ag01 108.24(4) . .
Br0T Ag08 Ag04 162.29(4) . .
Br0T Ag08 Ag05 109.48(4) . .
Br0T Ag08 Ag07 57.42(3) . .
Br0T Ag08 Ag0C 119.55(4) . .
Br0T Ag08 Ag0F 60.61(4) . 2_655
S00X Ag08 Ag01 113.71(6) . .
S00X Ag08 Ag04 76.09(6) . .
S00X Ag08 Ag05 59.86(6) . .
S00X Ag08 Ag07 104.16(7) . .
S00X Ag08 Ag0C 127.43(7) . .
S00X Ag08 Ag0F 162.49(7) . 2_655
S00X Ag08 Br0T 112.58(7) . .
S010 Ag08 Ag01 105.61(6) . .
S010 Ag08 Ag04 71.22(6) . .
S010 Ag08 Ag05 128.95(6) . .
S010 Ag08 Ag07 159.65(7) . .
S010 Ag08 Ag0C 52.53(6) . .
S010 Ag08 Ag0F 102.34(7) . 2_655
S010 Ag08 Br0T 121.40(7) . .
S010 Ag08 S00X 94.89(9) . .
Ag0Q Ag09 Ag0A 60.31(3) . .
S00Z Ag09 Ag0A 141.21(7) 2_655 .
S00Z Ag09 Ag0Q 93.19(7) 2_655 .
S00Z Ag09 S010 102.49(9) 2_655 .
S010 Ag09 Ag0A 54.12(6) . .
S010 Ag09 Ag0Q 89.98(6) . .
P011 Ag09 Ag0A 86.28(7) . .
P011 Ag09 Ag0Q 100.13(8) . .
P011 Ag09 S00Z 128.60(10) . 2_655
P011 Ag09 S010 126.67(9) . .
Ag0Q Ag0A Ag09 57.07(3) . .
S00X Ag0A Ag09 129.87(6) . .
S00X Ag0A Ag0Q 84.10(6) . .
S00X Ag0A S010 98.63(9) . .
P00Y Ag0A Ag09 93.00(7) . .
P00Y Ag0A Ag0Q 112.26(7) . .
P00Y Ag0A S00X 133.45(10) . .
P00Y Ag0A S010 124.16(9) . .
S010 Ag0A Ag09 54.18(6) . .
S010 Ag0A Ag0Q 87.84(6) . .
Ag01 Ag0B Ag03 59.76(3) . 2_655
Ag01 Ag0B Ag03 59.43(3) . .
Ag01 Ag0B Ag07 59.54(3) . .
Ag01 Ag0B Ag0B 104.89(2) . 2_655
Ag01 Ag0B Ag0D 58.14(3) . .
Ag01 Ag0B Ag0F 58.49(3) . 2_655
Ag01 Ag0B Ag0N 110.84(4) . 2_655
Ag01 Ag0B Ag0O 114.33(4) . 2_655
Ag01 Ag0B Ag0S 168.18(4) . .
Ag03 Ag0B Ag03 65.17(3) . 2_655
Ag03 Ag0B Ag07 57.95(3) 2_655 .
Ag03 Ag0B Ag07 110.75(3) . .
Ag03 Ag0B Ag0B 57.98(3) 2_655 2_655
Ag03 Ag0B Ag0B 59.22(3) . 2_655
Ag03 Ag0B Ag0D 111.57(3) 2_655 .
Ag03 Ag0B Ag0D 60.70(3) . .
Ag03 Ag0B Ag0F 110.34(4) . 2_655
Ag03 Ag0B Ag0F 105.47(3) 2_655 2_655
Ag03 Ag0B Ag0N 60.71(3) . 2_655
Ag03 Ag0B Ag0N 117.82(4) 2_655 2_655
Ag03 Ag0B Ag0O 169.39(4) 2_655 2_655
Ag03 Ag0B Ag0O 120.78(4) . 2_655
Ag03 Ag0B Ag0S 110.45(3) 2_655 .
Ag03 Ag0B Ag0S 111.44(3) . .
Ag07 Ag0B Ag0N 170.36(4) . 2_655
Ag07 Ag0B Ag0O 111.66(3) . 2_655
Ag07 Ag0B Ag0S 122.64(3) . .
Ag0B Ag0B Ag07 111.19(4) 2_655 .
Ag0B Ag0B Ag0F 162.44(3) 2_655 2_655
Ag0B Ag0B Ag0N 69.22(3) 2_655 2_655
Ag0B Ag0B Ag0O 132.26(3) 2_655 2_655
Ag0B Ag0B Ag0S 63.30(2) 2_655 .
Ag0D Ag0B Ag07 108.03(3) . .
Ag0D Ag0B Ag0B 116.20(4) . 2_655
Ag0D Ag0B Ag0F 61.84(3) . 2_655
Ag0D Ag0B Ag0N 64.50(3) . 2_655
Ag0D Ag0B Ag0O 68.08(3) . 2_655
Ag0D Ag0B Ag0S 125.94(3) . .
Ag0F Ag0B Ag07 57.07(3) 2_655 .
Ag0F Ag0B Ag0N 119.92(4) 2_655 2_655
Ag0F Ag0B Ag0O 64.65(3) 2_655 2_655
Ag0F Ag0B Ag0S 133.20(3) 2_655 .
Ag0N Ag0B Ag0O 72.05(3) 2_655 2_655
Ag0N Ag0B Ag0S 66.56(3) 2_655 .
Ag0O Ag0B Ag0S 76.38(3) 2_655 .
Br0V Ag0B Ag01 122.11(4) . .
Br0V Ag0B Ag03 170.89(5) . .
Br0V Ag0B Ag03 107.21(4) . 2_655
Br0V Ag0B Ag07 66.55(4) . .
Br0V Ag0B Ag0B 112.95(5) . 2_655
Br0V Ag0B Ag0D 128.28(5) . .
Br0V Ag0B Ag0F 75.92(4) . 2_655
Br0V Ag0B Ag0N 122.62(5) . 2_655
Br0V Ag0B Ag0O 67.59(4) . 2_655
Br0V Ag0B Ag0S 65.59(4) . .
Ag01 Ag0C Ag04 57.12(3) . .
Ag01 Ag0C Ag06 58.83(3) . 2_655
Ag01 Ag0C Ag08 57.01(2) . .
Ag01 Ag0C Ag0D 57.94(3) . .
Ag01 Ag0C Ag0F 55.92(3) . 2_655
Ag01 Ag0C Ag0G 118.31(3) . 2_655
Ag04 Ag0C Ag08 62.54(3) . .
Ag04 Ag0C Ag0F 105.16(3) . 2_655
Ag04 Ag0C Ag0G 94.37(3) . 2_655
Ag06 Ag0C Ag04 57.64(3) 2_655 .
Ag06 Ag0C Ag08 108.11(3) 2_655 .
Ag06 Ag0C Ag0D 61.89(3) 2_655 .
Ag06 Ag0C Ag0F 107.42(3) 2_655 2_655
Ag06 Ag0C Ag0G 59.80(3) 2_655 2_655
Ag08 Ag0C Ag0F 55.59(3) . 2_655
Ag08 Ag0C Ag0G 155.72(4) . 2_655
Ag0D Ag0C Ag04 106.53(3) . .
Ag0D Ag0C Ag08 104.82(3) . .
Ag0D Ag0C Ag0F 59.06(3) . 2_655
Ag0D Ag0C Ag0G 88.23(3) . 2_655
Ag0G Ag0C Ag0F 145.33(4) 2_655 2_655
Br0U Ag0C Ag01 140.18(5) . .
Br0U Ag0C Ag04 156.27(5) . .
Br0U Ag0C Ag06 112.64(4) . 2_655
Br0U Ag0C Ag08 136.98(4) . .
Br0U Ag0C Ag0D 83.23(4) . .
Br0U Ag0C Ag0F 98.41(4) . 2_655
Br0U Ag0C Ag0G 63.82(4) . 2_655
S010 Ag0C Ag01 108.63(7) . .
S010 Ag0C Ag04 75.63(6) . .
S010 Ag0C Ag06 131.04(7) . 2_655
S010 Ag0C Ag08 54.53(6) . .
S010 Ag0C Ag0D 156.41(7) . .
S010 Ag0C Ag0F 97.47(7) . 2_655
S010 Ag0C Ag0G 115.23(7) . 2_655
S010 Ag0C Br0U 104.23(7) . .
Ag01 Ag0D Ag03 58.89(3) . .
Ag01 Ag0D Ag06 57.83(3) . 2_655
Ag01 Ag0D Ag0B 59.06(3) . .
Ag01 Ag0D Ag0C 58.63(3) . .
Ag01 Ag0D Ag0F 58.21(3) . 2_655
Ag01 Ag0D Ag0I 114.37(3) . 2_655
Ag01 Ag0D Ag0N 107.84(3) . 2_655
Ag03 Ag0D Ag06 58.80(3) . 2_655
Ag03 Ag0D Ag0B 58.33(3) . .
Ag03 Ag0D Ag0C 107.21(3) . .
Ag03 Ag0D Ag0F 107.25(3) . 2_655
Ag03 Ag0D Ag0I 69.80(3) . 2_655
Ag03 Ag0D Ag0N 58.40(3) . 2_655
Ag06 Ag0D Ag0F 109.32(3) 2_655 2_655
Ag06 Ag0D Ag0I 61.81(3) 2_655 2_655
Ag06 Ag0D Ag0N 110.63(3) 2_655 2_655
Ag0B Ag0D Ag06 106.27(3) . 2_655
Ag0B Ag0D Ag0C 111.54(3) . .
Ag0B Ag0D Ag0F 60.32(3) . 2_655
Ag0B Ag0D Ag0I 121.65(4) . 2_655
Ag0B Ag0D Ag0N 59.89(3) . 2_655
Ag0C Ag0D Ag06 58.52(3) . 2_655
Ag0C Ag0D Ag0F 64.85(3) . 2_655
Ag0C Ag0D Ag0I 107.49(4) . 2_655
Ag0C Ag0D Ag0N 165.34(4) . 2_655
Ag0F Ag0D Ag0I 171.06(4) 2_655 2_655
Ag0F Ag0D Ag0N 114.49(4) 2_655 2_655
Ag0I Ag0D Ag0N 71.62(3) 2_655 2_655
Ag0R Ag0D Ag01 172.40(5) . .
Ag0R Ag0D Ag03 125.01(4) . .
Ag0R Ag0D Ag06 129.54(4) . 2_655
Ag0R Ag0D Ag0B 116.26(4) . .
Ag0R Ag0D Ag0C 121.91(4) . .
Ag0R Ag0D Ag0F 114.56(4) . 2_655
Ag0R Ag0D Ag0I 73.05(4) . 2_655
Ag0R Ag0D Ag0N 72.29(4) . 2_655
Ag05 Ag0E Ag0P 53.40(3) . .
Ag05 Ag0E Ag0Q 99.64(4) . .
Ag0P Ag0E Ag0Q 147.18(4) . .
S00X Ag0E Ag05 61.42(7) . .
S00X Ag0E Ag0P 95.64(7) . .
S00X Ag0E Ag0Q 84.03(7) . .
S013 Ag0E Ag05 110.22(8) . .
S013 Ag0E Ag0P 82.37(8) . .
S013 Ag0E Ag0Q 92.28(8) . .
S013 Ag0E S00X 169.91(11) . .
Ag01 Ag0F Ag07 61.29(3) 2_655 2_655
Ag01 Ag0F Ag08 58.77(3) 2_655 2_655
Ag01 Ag0F Ag0B 57.58(3) 2_655 2_655
Ag01 Ag0F Ag0C 54.90(2) 2_655 2_655
Ag01 Ag0F Ag0D 56.45(2) 2_655 2_655
Ag01 Ag0F Ag0O 110.11(3) 2_655 .
Ag01 Ag0F Br0T 104.77(4) 2_655 2_655
Ag07 Ag0F Ag08 61.15(3) 2_655 2_655
Ag07 Ag0F Ag0B 62.53(3) 2_655 2_655
Ag07 Ag0F Ag0C 108.66(3) 2_655 2_655
Ag07 Ag0F Ag0D 109.21(3) 2_655 2_655
Ag07 Ag0F Ag0O 112.77(4) 2_655 .
Ag08 Ag0F Ag0B 108.65(3) 2_655 2_655
Ag08 Ag0F Ag0C 60.84(3) 2_655 2_655
Ag08 Ag0F Ag0D 106.72(3) 2_655 2_655
Ag08 Ag0F Ag0O 168.65(4) 2_655 .
Ag0B Ag0F Ag0C 102.66(3) 2_655 2_655
Ag0B Ag0F Ag0D 57.84(3) 2_655 2_655
Ag0B Ag0F Ag0O 60.60(3) 2_655 .
Ag0C Ag0F Ag0O 115.95(4) 2_655 .
Ag0D Ag0F Ag0C 56.09(3) 2_655 2_655
Ag0D Ag0F Ag0O 65.18(3) 2_655 .
Br0T Ag0F Ag07 57.03(3) 2_655 2_655
Br0T Ag0F Ag08 56.23(3) 2_655 2_655
Br0T Ag0F Ag0B 116.44(4) 2_655 2_655
Br0T Ag0F Ag0C 113.01(4) 2_655 2_655
Br0T Ag0F Ag0D 161.06(4) 2_655 2_655
Br0T Ag0F Ag0O 130.18(4) 2_655 .
S015 Ag0F Ag01 140.19(8) . 2_655
S015 Ag0F Ag07 148.93(9) . 2_655
S015 Ag0F Ag08 143.55(9) . 2_655
S015 Ag0F Ag0B 106.44(8) . 2_655
S015 Ag0F Ag0C 102.04(8) . 2_655
S015 Ag0F Ag0D 83.90(7) . 2_655
S015 Ag0F Ag0O 46.20(8) . .
S015 Ag0F Br0T 114.63(8) . 2_655
Ag06 Ag0G Ag0C 55.78(3) . 2_655
Ag06 Ag0G Ag0H 58.84(3) . .
Ag0C Ag0G Ag0H 84.51(3) 2_655 .
S00Z Ag0G Ag06 97.75(7) . .
S00Z Ag0G Ag0C 83.68(7) . 2_655
S00Z Ag0G Ag0H 47.87(7) . .
S00Z Ag0G S012 165.79(10) . .
S012 Ag0G Ag06 89.40(8) . .
S012 Ag0G Ag0C 110.44(8) . 2_655
S012 Ag0G Ag0H 129.48(8) . .
Ag04 Ag0H Ag0G 89.63(3) 2_655 .
Ag04 Ag0H Ag0Q 46.31(3) 2_655 2_655
Ag06 Ag0H Ag04 54.04(3) . 2_655
Ag06 Ag0H Ag0G 57.11(3) . .
Ag06 Ag0H Ag0Q 100.34(3) . 2_655
Ag0G Ag0H Ag0Q 117.62(3) . 2_655
S00Z Ag0H Ag04 92.32(7) . 2_655
S00Z Ag0H Ag06 96.38(7) . .
S00Z Ag0H Ag0G 48.03(7) . .
S00Z Ag0H Ag0Q 86.11(7) . 2_655
S00Z Ag0H S013 161.83(11) . .
S013 Ag0H Ag04 101.49(8) . 2_655
S013 Ag0H Ag06 101.28(8) . .
S013 Ag0H Ag0G 142.50(8) . .
S013 Ag0H Ag0Q 94.87(8) . 2_655
Ag0D Ag0I Ag06 57.30(3) 2_655 .
Ag0P Ag0I Ag06 51.24(3) . .
Ag0P Ag0I Ag0D 108.25(4) . 2_655
S012 Ag0I Ag06 86.73(7) . .
S012 Ag0I Ag0D 92.68(7) . 2_655
S012 Ag0I Ag0P 89.17(7) . .
S014 Ag0I Ag06 109.41(8) . .
S014 Ag0I Ag0D 93.67(8) . 2_655
S014 Ag0I Ag0P 103.16(8) . .
S014 Ag0I S012 163.57(10) . .
Ag0R Ag0J Ag0L 56.48(4) 2_655 .
Br0U Ag0J Ag0L 57.59(4) 2_655 .
Br0U Ag0J Ag0R 90.57(5) 2_655 2_655
S012 Ag0J Ag0L 132.36(8) . .
S012 Ag0J Ag0R 91.32(8) . 2_655
S012 Ag0J Br0U 92.97(8) . 2_655
P017 Ag0J Ag0L 88.97(8) . .
P017 Ag0J Ag0R 115.55(10) . 2_655
P017 Ag0J Br0U 116.19(9) . 2_655
P017 Ag0J S012 138.60(11) . .
S013 Ag0K Ag02 100.54(8) . .
S013 Ag0K Ag02 100.54(8) 2_655 .
S013 Ag0K S013 158.92(15) . 2_655
Ag0R Ag0L Ag0J 57.27(4) 2_655 .
Ag0R Ag0L Br0U 89.95(4) 2_655 2_655
Br0U Ag0L Ag0J 55.85(4) 2_655 .
S015 Ag0L Ag0J 137.94(8) . .
S015 Ag0L Ag0R 92.96(8) . 2_655
S015 Ag0L Br0U 100.06(8) . 2_655
P016 Ag0L Ag0J 88.80(9) . .
P016 Ag0L Ag0R 123.58(9) . 2_655
P016 Ag0L Br0U 107.41(10) . 2_655
P016 Ag0L S015 133.15(11) . .
F01B Sb0M F019 90.4(5) . .
F01B Sb0M F01J 86.1(5) . .
F01C Sb0M F019 88.8(5) . .
F01C Sb0M F01B 91.0(5) . .
F01C Sb0M F01E 92.7(6) . .
F01C Sb0M F01H 91.2(6) . .
F01C Sb0M F01J 175.9(6) . .
F01E Sb0M F019 90.1(5) . .
F01E Sb0M F01B 176.2(6) . .
F01E Sb0M F01J 90.2(6) . .
F01H Sb0M F019 180.0(7) . .
F01H Sb0M F01B 89.6(5) . .
F01H Sb0M F01E 89.9(6) . .
F01H Sb0M F01J 91.7(6) . .
F01J Sb0M F019 88.4(6) . .
Ag03 Ag0N Ag0B 56.03(3) 2_655 2_655
Ag03 Ag0N Ag0D 56.08(3) 2_655 2_655
Ag0B Ag0N Ag0D 55.62(3) 2_655 2_655
S014 Ag0N Ag03 67.36(7) . 2_655
S014 Ag0N Ag0B 123.29(8) . 2_655
S014 Ag0N Ag0D 91.33(7) . 2_655
S018 Ag0N Ag03 131.93(9) . 2_655
S018 Ag0N Ag0B 75.94(8) . 2_655
S018 Ag0N Ag0D 99.84(9) . 2_655
S018 Ag0N S014 160.69(11) . .
Ag0B Ag0O Ag0F 54.75(3) 2_655 .
Ag0B Ag0O Ag0R 93.12(4) 2_655 2_655
Ag0R Ag0O Ag0F 92.48(4) 2_655 .
S015 Ag0O Ag0B 102.84(8) . 2_655
S015 Ag0O Ag0F 48.44(8) . .
S015 Ag0O Ag0R 84.12(8) . 2_655
S015 Ag0O S018 171.01(12) . .
S018 Ag0O Ag0B 73.91(8) . 2_655
S018 Ag0O Ag0F 128.60(9) . .
S018 Ag0O Ag0R 87.67(9) . 2_655
Ag05 Ag0P Ag0E 60.81(3) . .
Ag05 Ag0P Ag0I 91.54(4) . .
Ag06 Ag0P Ag05 78.49(4) . .
Ag06 Ag0P Ag0E 107.68(4) . .
Ag06 Ag0P Ag0I 67.17(3) . .
Ag0I Ag0P Ag0E 152.05(5) . .
Ag04 Ag0Q Ag09 88.85(4) . .
Ag04 Ag0Q Ag0A 87.95(4) . .
Ag04 Ag0Q Ag0E 75.49(4) . .
Ag04 Ag0Q Ag0H 61.39(3) . 2_655
Ag09 Ag0Q Ag0A 62.61(3) . .
Ag09 Ag0Q Ag0E 139.26(4) . .
Ag09 Ag0Q Ag0H 76.93(3) . 2_655
Ag0A Ag0Q Ag0E 79.19(3) . .
Ag0A Ag0Q Ag0H 129.67(4) . 2_655
Ag0E Ag0Q Ag0H 123.53(4) . 2_655
Ag0D Ag0R Ag0J 98.23(5) . 2_655
Ag0D Ag0R Ag0L 91.09(4) . 2_655
Ag0D Ag0R Ag0O 69.44(4) . 2_655
Ag0J Ag0R Ag0O 139.00(5) 2_655 2_655
Ag0L Ag0R Ag0J 66.25(4) 2_655 2_655
Ag0L Ag0R Ag0O 74.82(4) 2_655 2_655
Ag0B Ag0S Ag0B 53.40(4) 2_655 .
S018 Ag0S Ag0B 103.85(10) . .
S018 Ag0S Ag0B 71.73(9) . 2_655
S018 Ag0S Ag0B 103.85(10) 2_655 2_655
S018 Ag0S Ag0B 71.73(9) 2_655 .
S018 Ag0S S018 175.24(19) . 2_655
Ag07 Br0T Ag0F 61.58(3) . 2_655
Ag08 Br0T Ag07 65.34(3) . .
Ag08 Br0T Ag0F 63.16(4) . 2_655
Ag0C Br0U Ag0J 122.09(5) . 2_655
Ag0C Br0U Ag0L 112.15(6) . 2_655
Ag0J Br0U Ag0L 66.57(4) 2_655 2_655
F03G Sb0W F03M 89.3(12) . .
F03G Sb0W F03N 94.4(13) . .
F03G Sb0W F28 171.3(12) . .
F03G Sb0W F37 90.6(13) . .
F03H Sb0W F03G 85.7(13) . .
F03H Sb0W F03M 89.2(11) . .
F03H Sb0W F03N 178.4(11) . .
F03H Sb0W F28 86.8(12) . .
F03H Sb0W F37 91.4(11) . .
F03M Sb0W F37 179.4(12) . .
F03N Sb0W F03M 89.2(11) . .
F03N Sb0W F28 92.9(12) . .
F03N Sb0W F37 90.2(11) . .
F28 Sb0W F03M 86.2(13) . .
F28 Sb0W F37 93.9(13) . .
Ag08 S00X Ag05 63.93(6) . .
Ag0A S00X Ag05 130.64(11) . .
Ag0A S00X Ag08 83.34(8) . .
Ag0E S00X Ag05 68.63(6) . .
Ag0E S00X Ag08 121.46(10) . .
Ag0E S00X Ag0A 104.31(10) . .
C01Z S00X Ag05 114.8(4) . .
C01Z S00X Ag08 115.1(4) . .
C01Z S00X Ag0A 112.2(4) . .
C01Z S00X Ag0E 114.6(4) . .
C01D P00Y Ag0A 117.6(3) . .
C01D P00Y C01F 103.3(5) . .
C01D P00Y C01I 102.9(4) . .
C01F P00Y Ag0A 113.0(4) . .
C01I P00Y Ag0A 112.7(3) . .
C01I P00Y C01F 106.1(5) . .
Ag0G S00Z Ag09 132.30(12) . 2_655
Ag0H S00Z Ag09 103.76(10) . 2_655
Ag0H S00Z Ag0G 84.11(9) . .
C01V S00Z Ag09 114.4(4) . 2_655
C01V S00Z Ag0G 107.1(4) . .
C01V S00Z Ag0H 107.9(4) . .
Ag09 S010 Ag08 134.78(10) . .
Ag0A S010 Ag08 81.72(8) . .
Ag0A S010 Ag09 71.70(7) . .
Ag0C S010 Ag08 72.93(7) . .
Ag0C S010 Ag09 101.69(9) . .
Ag0C S010 Ag0A 135.82(10) . .
C01Y S010 Ag08 113.1(5) . .
C01Y S010 Ag09 110.0(4) . .
C01Y S010 Ag0A 109.1(4) . .
C01Y S010 Ag0C 113.9(4) . .
C01F P011 Ag09 113.7(4) . .
C01F P011 C01G 103.7(5) . .
C01G P011 Ag09 114.7(3) . .
C01Q P011 Ag09 115.6(3) . .
C01Q P011 C01F 100.8(5) . .
C01Q P011 C01G 106.8(4) . .
Ag0G S012 Ag0I 105.89(11) . .
Ag0G S012 Ag0J 98.83(10) . .
Ag0I S012 Ag0J 110.63(12) . .
C026 S012 Ag0G 117.5(5) . .
C026 S012 Ag0I 113.4(5) . .
C026 S012 Ag0J 109.6(5) . .
Ag0E S013 Ag0H 123.07(12) . .
Ag0E S013 Ag0K 97.37(11) . .
Ag0H S013 Ag0K 95.48(10) . .
C01U S013 Ag0E 114.5(4) . .
C01U S013 Ag0H 113.0(4) . .
C01U S013 Ag0K 108.8(4) . .
Ag0I S014 Ag07 125.81(12) . .
Ag0I S014 Ag0N 97.81(11) . .
Ag0N S014 Ag07 93.41(10) . .
C02C S014 Ag07 118.0(5) . .
C02C S014 Ag0I 107.1(5) . .
C02C S014 Ag0N 110.5(4) . .
Ag0F S015 Ag0L 120.75(12) . .
Ag0O S015 Ag0F 85.36(10) . .
Ag0O S015 Ag0L 100.09(12) . .
C02D S015 Ag0F 116.0(5) . .
C02D S015 Ag0L 116.7(5) . .
C02D S015 Ag0O 110.5(5) . .
C01M P016 Ag0L 116.9(6) . .
C021 P016 Ag0L 117.7(7) . .
C021 P016 C01M 104.0(8) . .
C021 P016 C02R 107.9(7) . .
C02R P016 Ag0L 107.1(5) . .
C02R P016 C01M 101.9(7) . .
C01M P017 Ag0J 112.7(6) . .
C028 P017 Ag0J 112.0(5) . .
C028 P017 C01M 104.0(8) . .
C02E P017 Ag0J 114.4(4) . .
C02E P017 C01M 106.8(7) . .
C02E P017 C028 106.2(6) . .
Ag0O S018 Ag0N 98.02(13) . .
Ag0S S018 Ag0N 92.29(12) . .
Ag0S S018 Ag0O 113.63(14) . .
C037 S018 Ag0N 112.9(6) . .
C037 S018 Ag0O 118.3(6) . .
C037 S018 Ag0S 116.7(6) . .
C01N C01D P00Y 122.7(4) . .
C01N C01D C02K 120.0 . .
C02K C01D P00Y 117.3(4) . .
C01D C01N C02O 120.0 . .
C023 C02O C01N 120.0 . .
C02O C023 C02I 120.0 . .
C02K C02I C023 120.0 . .
C02I C02K C01D 120.0 . .
P011 C01F P00Y 115.2(6) . .
C01K C01G P011 117.2(4) . .
C01K C01G C01L 120.0 . .
C01L C01G P011 122.6(4) . .
C01T C01K C01G 120.0 . .
C01K C01T C02A 120.0 . .
C01T C02A C01W 120.0 . .
C01L C01W C02A 120.0 . .
C01W C01L C01G 120.0 . .
C01P C01I P00Y 120.8(4) . .
C01P C01I C01S 120.0 . .
C01S C01I P00Y 119.2(4) . .
C020 C01P C01I 120.0 . .
C01P C020 C02Q 120.0 . .
C02F C02Q C020 120.0 . .
C02Q C02F C01S 120.0 . .
C02F C01S C01I 120.0 . .
P016 C01M P017 109.8(10) . .
C02H C01Q P011 122.6(5) . .
C02H C01Q C029 120.0 . .
C029 C01Q P011 117.4(5) . .
C02S C02H C01Q 120.0 . .
C02H C02S C022 120.0 . .
C02L C022 C02S 120.0 . .
C022 C02L C029 120.0 . .
C02L C029 C01Q 120.0 . .
C036 C01U S013 110.5(9) . .
C036 C01U C03B 109.7(12) . .
C03B C01U S013 108.5(9) . .
C03E C01U S013 109.9(9) . .
C03E C01U C036 104.3(12) . .
C03E C01U C03B 114.0(13) . .
C01O C01V S00Z 110.1(8) . .
C01O C01V C01R 111.0(11) . .
C01O C01V C02G 108.6(10) . .
C01R C01V S00Z 106.2(8) . .
C02G C01V S00Z 110.4(8) . .
C02G C01V C01R 110.6(10) . .
C02J C01Y S010 108.3(10) . .
C02J C01Y C02M 109.6(12) . .
C02J C01Y C02N 112.5(13) . .
C02M C01Y S010 108.7(9) . .
C02M C01Y C02N 110.5(12) . .
C02N C01Y S010 107.1(9) . .
C025 C01Z S00X 104.3(8) . .
C027 C01Z S00X 108.2(9) . .
C027 C01Z C025 111.1(10) . .
C027 C01Z C02T 112.7(12) . .
C02T C01Z S00X 110.2(8) . .
C02T C01Z C025 110.1(11) . .
C024 C021 P016 119.1(14) . .
C024 C021 C030 118.2(17) . .
C030 C021 P016 122.4(16) . .
C021 C024 C02X 119.8(18) . .
C031 C026 S012 107.4(11) . .
C031 C026 C03C 108.4(14) . .
C031 C026 C03S 110.8(15) . .
C03C C026 S012 110.2(11) . .
C03C C026 C03S 111.5(14) . .
C03S C026 S012 108.6(11) . .
C039 C028 P017 119.1(7) . .
C039 C028 C03F 120.0 . .
C03F C028 P017 120.6(7) . .
C028 C039 C03R 120.0 . .
C039 C03R C33 120.0 . .
C03L C33 C03R 120.0 . .
C03F C03L C33 120.0 . .
C03L C03F C028 120.0 . .
C038 C02B C02X 123.8(18) . .
C02Y C02C S014 107.2(10) . .
C02Y C02C C03A 112.4(13) . .
C032 C02C S014 107.1(10) . .
C032 C02C C02Y 110.9(13) . .
C032 C02C C03A 112.0(13) . .
C03A C02C S014 106.9(9) . .
C02U C02D S015 107.0(10) . .
C02V C02D S015 109.6(9) . .
C02V C02D C02U 109.3(13) . .
C02V C02D C03K 111.8(15) . .
C03K C02D S015 107.7(10) . .
C03K C02D C02U 111.3(13) . .
C02P C02E P017 118.3(6) . .
C02P C02E C02W 120.0 . .
C02W C02E P017 121.7(6) . .
C02E C02P C034 120.0 . .
C033 C034 C02P 120.0 . .
C03D C033 C034 120.0 . .
C033 C03D C02W 120.0 . .
C03D C02W C02E 120.0 . .
C035 C02R P016 116.5(7) . .
C035 C02R C02Z 120.0 . .
C02Z C02R P016 122.9(7) . .
C02R C035 C38 120.0 . .
C03O C38 C035 120.0 . .
C38 C03O C03I 120.0 . .
C02Z C03I C03O 120.0 . .
C03I C02Z C02R 120.0 . .
C02B C02X C024 115.7(19) . .
C038 C030 C021 122(2) . .
C03J C037 S018 108.8(11) . .
C03J C037 C03P 110.4(16) . .
C03J C037 C30 118.1(15) . .
C03P C037 S018 108.1(11) . .
C03P C037 C30 106.9(14) . .
C30 C037 S018 104.1(12) . .
C02B C038 C030 121(2) . .
F03N F03N Sb0W 130.4(13) 2_656 .

loop_
_geom_bond_atom_site_label_1
_geom_bond_atom_site_label_2
_geom_bond_distance
_geom_bond_site_symmetry_2
Ag01 Ag02 2.8331(9) .
Ag01 Ag03 2.8226(10) 2_655
Ag01 Ag03 2.7890(9) .
Ag01 Ag04 2.7450(10) .
Ag01 Ag05 2.7918(10) .
Ag01 Ag06 2.7942(10) 2_655
Ag01 Ag07 2.9079(10) .
Ag01 Ag08 2.8323(10) .
Ag01 Ag0B 2.8003(10) .
Ag01 Ag0C 2.7937(11) .
Ag01 Ag0D 2.7729(10) .
Ag01 Ag0F 2.8281(10) 2_655
Ag02 Ag01 2.8331(9) 2_655
Ag02 Ag03 3.0219(12) .
Ag02 Ag03 3.0219(12) 2_655
Ag02 Ag04 2.7993(8) 2_655
Ag02 Ag04 2.7992(8) .
Ag02 Ag05 2.9906(8) .
Ag02 Ag05 2.9905(8) 2_655
Ag02 Ag06 2.9668(8) 2_655
Ag02 Ag06 2.9667(8) .
Ag02 Ag0K 3.0968(17) .
Ag03 Ag01 2.8226(10) 2_655
Ag03 Ag03 3.0649(15) 2_655
Ag03 Ag05 2.8579(11) 2_655
Ag03 Ag06 2.8918(11) 2_655
Ag03 Ag07 2.8647(10) 2_655
Ag03 Ag0B 2.8266(11) .
Ag03 Ag0B 2.8641(11) 2_655
Ag03 Ag0D 2.8961(11) .
Ag03 Ag0N 2.9724(12) 2_655
Ag04 Ag05 3.0444(11) .
Ag04 Ag06 2.8130(11) 2_655
Ag04 Ag08 3.1456(11) .
Ag04 Ag0C 2.9413(12) .
Ag04 Ag0H 3.1093(12) 2_655
Ag04 Ag0Q 2.5610(13) .
Ag05 Ag03 2.8579(11) 2_655
Ag05 Ag07 2.8670(11) .
Ag05 Ag08 2.8930(11) .
Ag05 Ag0E 2.9534(12) .
Ag05 Ag0P 2.7160(13) .
Ag05 S00X 2.785(3) .
Ag06 Ag01 2.7941(10) 2_655
Ag06 Ag03 2.8915(11) 2_655
Ag06 Ag04 2.8130(11) 2_655
Ag06 Ag0C 2.8933(11) 2_655
Ag06 Ag0D 2.9922(11) 2_655
Ag06 Ag0G 3.0245(12) .
Ag06 Ag0H 3.0820(12) .
Ag06 Ag0I 3.1342(12) .
Ag06 Ag0P 2.6516(13) .
Ag07 Ag03 2.8647(10) 2_655
Ag07 Ag08 2.9598(12) .
Ag07 Ag0B 3.0410(11) .
Ag07 Ag0F 2.8768(12) 2_655
Ag07 Br0T 2.7442(14) .
Ag07 S014 2.560(3) .
Ag08 Ag0C 3.1123(12) .
Ag08 Ag0F 2.9403(12) 2_655
Ag08 Br0T 2.7391(15) .
Ag08 S00X 2.676(3) .
Ag08 S010 2.652(3) .
Ag09 Ag0A 3.0975(12) .
Ag09 Ag0Q 2.9281(14) .
Ag09 S00Z 2.587(3) 2_655
Ag09 S010 2.646(3) .
Ag09 P011 2.449(3) .
Ag0A Ag0Q 3.0307(13) .
Ag0A S00X 2.531(3) .
Ag0A P00Y 2.400(3) .
Ag0A S010 2.643(3) .
Ag0B Ag03 2.8643(11) 2_655
Ag0B Ag0B 2.9648(16) 2_655
Ag0B Ag0D 2.9038(12) .
Ag0B Ag0F 2.9801(12) 2_655
Ag0B Ag0N 3.0439(12) 2_655
Ag0B Ag0O 3.1791(14) 2_655
Ag0B Ag0S 3.2991(19) .
Ag0B Br0V 2.5912(14) .
Ag0C Ag06 2.8933(11) 2_655
Ag0C Ag0D 2.9262(12) .
Ag0C Ag0F 3.1917(12) 2_655
Ag0C Ag0G 3.1560(13) 2_655
Ag0C Br0U 2.6520(15) .
Ag0C S010 2.584(3) .
Ag0D Ag06 2.9924(11) 2_655
Ag0D Ag0F 3.0242(11) 2_655
Ag0D Ag0I 3.1068(12) 2_655
Ag0D Ag0N 3.1759(13) 2_655
Ag0D Ag0R 2.6251(14) .
Ag0E Ag0P 3.0856(14) .
Ag0E Ag0Q 3.1132(15) .
Ag0E S00X 2.428(3) .
Ag0E S013 2.410(3) .
Ag0F Ag01 2.8281(10) 2_655
Ag0F Ag07 2.8767(12) 2_655
Ag0F Ag08 2.9404(12) 2_655
Ag0F Ag0B 2.9800(12) 2_655
Ag0F Ag0C 3.1918(12) 2_655
Ag0F Ag0D 3.0242(11) 2_655
Ag0F Ag0O 3.2976(14) .
Ag0F Br0T 2.8712(15) 2_655
Ag0F S015 2.476(3) .
Ag0G Ag0C 3.1559(13) 2_655
Ag0G Ag0H 3.2383(13) .
Ag0G S00Z 2.420(3) .
Ag0G S012 2.424(3) .
Ag0H Ag04 3.1094(12) 2_655
Ag0H Ag0Q 3.3740(14) 2_655
Ag0H S00Z 2.414(3) .
Ag0H S013 2.418(3) .
Ag0I Ag0D 3.1067(12) 2_655
Ag0I Ag0P 2.9911(14) .
Ag0I S012 2.432(3) .
Ag0I S014 2.422(3) .
Ag0J Ag0L 3.1075(14) .
Ag0J Ag0R 2.8562(17) 2_655
Ag0J Br0U 2.8029(15) 2_655
Ag0J S012 2.459(3) .
Ag0J P017 2.367(3) .
Ag0K S013 2.427(3) .
Ag0K S013 2.427(3) 2_655
Ag0L Ag0R 2.8305(16) 2_655
Ag0L Br0U 2.8593(17) 2_655
Ag0L S015 2.485(3) .
Ag0L P016 2.399(3) .
Sb0M F019 1.882(11) .
Sb0M F01B 1.880(11) .
Sb0M F01C 1.833(11) .
Sb0M F01E 1.870(12) .
Sb0M F01H 1.867(12) .
Sb0M F01J 1.883(12) .
Ag0N Ag03 2.9724(12) 2_655
Ag0N Ag0B 3.0438(12) 2_655
Ag0N Ag0D 3.1758(13) 2_655
Ag0N S014 2.456(3) .
Ag0N S018 2.449(3) .
Ag0O Ag0B 3.1792(14) 2_655
Ag0O Ag0R 3.2898(18) 2_655
Ag0O S015 2.388(3) .
Ag0O S018 2.401(4) .
Ag0Q Ag0H 3.3740(14) 2_655
Ag0R Ag0J 2.8563(17) 2_655
Ag0R Ag0L 2.8306(16) 2_655
Ag0R Ag0O 3.2898(18) 2_655
Ag0S Ag0B 3.2991(19) 2_655
Ag0S S018 2.386(3) .
Ag0S S018 2.386(3) 2_655
Br0T Ag0F 2.8713(15) 2_655
Br0U Ag0J 2.8029(15) 2_655
Br0U Ag0L 2.8593(17) 2_655
Sb0W F03G 1.82(3) .
Sb0W F03H 1.78(2) .
Sb0W F03M 1.87(2) .
Sb0W F03N 1.84(2) .
Sb0W F28 1.84(3) .
Sb0W F37 1.90(3) .
S00X C01Z 1.874(11) .
P00Y C01D 1.827(6) .
P00Y C01F 1.843(13) .
P00Y C01I 1.836(6) .
S00Z Ag09 2.587(3) 2_655
S00Z C01V 1.860(12) .
S010 C01Y 1.889(12) .
P011 C01F 1.827(12) .
P011 C01G 1.846(6) .
P011 C01Q 1.820(7) .
S012 C026 1.858(13) .
S013 C01U 1.863(12) .
S014 C02C 1.903(12) .
S015 C02D 1.880(13) .
P016 C01M 1.844(18) .
P016 C021 1.792(17) .
P016 C02R 1.843(9) .
P017 C01M 1.878(16) .
P017 C028 1.826(9) .
P017 C02E 1.798(8) .
S018 C037 1.881(15) .
C01D C01N 1.3900 .
C01D C02K 1.3900 .
C01N C02O 1.3900 .
C02O C023 1.3900 .
C023 C02I 1.3900 .
C02I C02K 1.3900 .
C01G C01K 1.3900 .
C01G C01L 1.3900 .
C01K C01T 1.3900 .
C01T C02A 1.3900 .
C02A C01W 1.3900 .
C01W C01L 1.3900 .
C01I C01P 1.3900 .
C01I C01S 1.3900 .
C01P C020 1.3900 .
C020 C02Q 1.3900 .
C02Q C02F 1.3900 .
C02F C01S 1.3900 .
C01O C01V 1.529(15) .
C01Q C02H 1.3900 .
C01Q C029 1.3900 .
C02H C02S 1.3900 .
C02S C022 1.3900 .
C022 C02L 1.3900 .
C02L C029 1.3900 .
C01R C01V 1.570(18) .
C01U C036 1.492(19) .
C01U C03B 1.504(18) .
C01U C03E 1.478(19) .
C01V C02G 1.545(18) .
C01Y C02J 1.47(2) .
C01Y C02M 1.492(18) .
C01Y C02N 1.53(2) .
C01Z C025 1.555(15) .
C01Z C027 1.489(18) .
C01Z C02T 1.507(18) .
C021 C024 1.34(3) .
C021 C030 1.39(2) .
C024 C02X 1.47(2) .
C026 C031 1.49(2) .
C026 C03C 1.50(2) .
C026 C03S 1.52(2) .
C028 C039 1.3900 .
C028 C03F 1.3900 .
C039 C03R 1.3900 .
C03R C33 1.3900 .
C33 C03L 1.3900 .
C03L C03F 1.3900 .
C02B C02X 1.38(3) .
C02B C038 1.26(3) .
C02C C02Y 1.50(2) .
C02C C032 1.49(2) .
C02C C03A 1.54(2) .
C02D C02U 1.51(2) .
C02D C02V 1.49(2) .
C02D C03K 1.50(2) .
C02E C02P 1.3900 .
C02E C02W 1.3900 .
C02P C034 1.3900 .
C034 C033 1.3900 .
C033 C03D 1.3900 .
C03D C02W 1.3900 .
C02R C035 1.3900 .
C02R C02Z 1.3900 .
C035 C38 1.3900 .
C38 C03O 1.3900 .
C03O C03I 1.3900 .
C03I C02Z 1.3900 .
C030 C038 1.35(2) .
C037 C03J 1.44(3) .
C037 C03P 1.57(2) .
C037 C30 1.61(3) .
F03N F03N 1.46(5) 2_656

loop_
_smtbx_masks_void_nr
_smtbx_masks_void_average_x
_smtbx_masks_void_average_y
_smtbx_masks_void_average_z
_smtbx_masks_void_volume
_smtbx_masks_void_count_electrons
1 0.000 0.500 -0.101 5401.9 4629.5
2 0.250 0.250 0.000 16.2 0.0
3 0.250 0.750 0.500 16.2 0.0
4 0.500 0.000 -0.559 5401.9 4629.5
5 0.750 0.250 0.500 16.2 0.0
6 0.750 0.750 0.000 16.2 0.0
